data_7104738
loop_
_publ_author_name
'Zirngast, Michaela'
'Fl\"orke, Ulrich'
'Baumgartner, Judith'
'Marschner, Christoph'

_publ_section_title
;
 Oligosilylated group 4 titanocenes in the oxidation state +3.
;
_journal_issue 37
_journal_name_full 'Chemical communications (Cambridge, England)'
_journal_page_first 5538
_journal_page_last 5540
_journal_paper_doi 10.1039/b910637e
_journal_volume 34
_journal_year 2009
_chemical_formula_sum 'C79 H167 K2 O12 Si16 Ti2'
_chemical_formula_weight 1932.57
_chemical_name_systematic
;
?
;
_space_group_IT_number 2
_symmetry_cell_setting triclinic
_symmetry_space_group_name_Hall '-P 1'
_symmetry_space_group_name_H-M 'P -1'
_atom_sites_solution_hydrogens geom
_atom_sites_solution_primary direct
_atom_sites_solution_secondary difmap
_audit_creation_method SHELXL-97
_cell_angle_alpha 74.40(3)
_cell_angle_beta 79.95(3)
_cell_angle_gamma 89.22(3)
_cell_formula_units_Z 2
_cell_length_a 13.606(3)
_cell_length_b 19.608(4)
_cell_length_c 21.586(4)
_cell_measurement_reflns_used 4079
_cell_measurement_temperature 100(2)
_cell_measurement_theta_max 47.795
_cell_measurement_theta_min 4.523
_cell_volume 5458.0(19)
_computing_cell_refinement 'Bruker XSCANS'
_computing_data_collection 'Bruker XSCANS'
_computing_data_reduction 'Bruker SHELXTL'
_computing_molecular_graphics 'Bruker SHELXTL'
_computing_publication_material 'Bruker SHELXTL'
_computing_structure_refinement 'SHELXL-97 (Sheldrick, 1997)'
_computing_structure_solution 'SHELXS-97 (Sheldrick, 1990)'
_diffrn_ambient_temperature 100(2)
_diffrn_measured_fraction_theta_full 0.991
_diffrn_measured_fraction_theta_max 0.991
_diffrn_measurement_device_type 'SMART APEX'
_diffrn_measurement_method '\w scans'
_diffrn_radiation_monochromator graphite
_diffrn_radiation_source 'fine-focus sealed tube'
_diffrn_radiation_type MoK\a
_diffrn_radiation_wavelength 0.71073
_diffrn_reflns_av_R_equivalents 0.0000
_diffrn_reflns_av_sigmaI/netI 0.1157
_diffrn_reflns_limit_h_max 16
_diffrn_reflns_limit_h_min -15
_diffrn_reflns_limit_k_max 23
_diffrn_reflns_limit_k_min -22
_diffrn_reflns_limit_l_max 25
_diffrn_reflns_limit_l_min 0
_diffrn_reflns_number 19068
_diffrn_reflns_theta_full 25.00
_diffrn_reflns_theta_max 25.00
_diffrn_reflns_theta_min 1.25
_exptl_absorpt_coefficient_mu 0.446
_exptl_absorpt_correction_T_max 0.9240
_exptl_absorpt_correction_T_min 0.8703
_exptl_absorpt_correction_type multi-scan
_exptl_absorpt_process_details SADABS
_exptl_crystal_colour green
_exptl_crystal_density_diffrn 1.176
_exptl_crystal_density_method 'not measured'
_exptl_crystal_description needles
_exptl_crystal_F_000 2086
_exptl_crystal_size_max 0.32
_exptl_crystal_size_mid 0.25
_exptl_crystal_size_min 0.18
_refine_diff_density_max 2.117
_refine_diff_density_min -0.416
_refine_diff_density_rms 0.093
_refine_ls_extinction_method none
_refine_ls_goodness_of_fit_ref 1.020
_refine_ls_hydrogen_treatment constr
_refine_ls_matrix_type full
_refine_ls_number_parameters 1012
_refine_ls_number_reflns 19068
_refine_ls_number_restraints 0
_refine_ls_restrained_S_all 1.020
_refine_ls_R_factor_all 0.1198
_refine_ls_R_factor_gt 0.0748
_refine_ls_shift/su_max 0.000
_refine_ls_shift/su_mean 0.000
_refine_ls_structure_factor_coef Fsqd
_refine_ls_weighting_details 'calc w=1/[\s^2^(Fo^2^)+(0.0795P)^2^+0.0000P] where P=(Fo^2^+2Fc^2^)/3'
_refine_ls_weighting_scheme calc
_refine_ls_wR_factor_gt 0.1600
_refine_ls_wR_factor_ref 0.1780
_reflns_number_gt 12423
_reflns_number_total 19068
_reflns_threshold_expression >2sigma(I)
_cod_data_source_file b910637e.txt
_cod_data_source_block 561j
_cod_original_sg_symbol_H-M P-1
_cod_database_code 7104738

loop_
_symmetry_equiv_pos_as_xyz
'x, y, z'
'-x, -y, -z'

loop_
_atom_site_label
_atom_site_type_symbol
_atom_site_fract_x
_atom_site_fract_y
_atom_site_fract_z
_atom_site_U_iso_or_equiv
_atom_site_adp_type
_atom_site_occupancy
_atom_site_symmetry_multiplicity
_atom_site_calc_flag
_atom_site_refinement_flags
_atom_site_disorder_assembly
_atom_site_disorder_group
Ti1 Ti 0.79325(6) 0.22501(5) 0.22224(4) 0.0179(2) Uani 1 1 d . . .
Ti2 Ti 0.89405(7) 0.73736(5) 0.20879(4) 0.0198(2) Uani 1 1 d . . .
K1 K 1.15469(8) 0.15300(6) 0.22452(5) 0.0226(3) Uani 1 1 d . . .
K2 K 0.48003(9) 0.68997(7) 0.23151(6) 0.0321(3) Uani 1 1 d . . .
O1 O 1.2174(3) 0.29435(18) 0.16680(17) 0.0282(9) Uani 1 1 d . . .
O2 O 1.2231(3) 0.23492(18) 0.29911(17) 0.0282(9) Uani 1 1 d . . .
O3 O 1.1560(3) 0.09607(19) 0.35811(17) 0.0304(9) Uani 1 1 d . . .
O4 O 1.1607(3) 0.00479(17) 0.27619(17) 0.0283(9) Uani 1 1 d . . .
O5 O 1.1530(3) 0.06389(19) 0.14282(17) 0.0296(9) Uani 1 1 d . . .
O6 O 1.2250(3) 0.20403(19) 0.08352(17) 0.0288(9) Uani 1 1 d . . .
O7 O 0.4871(3) 0.7730(3) 0.10004(19) 0.0540(13) Uani 1 1 d . . .
O8 O 0.4226(3) 0.8315(2) 0.20329(18) 0.0366(10) Uani 1 1 d . . .
O9 O 0.3536(3) 0.73855(19) 0.32665(16) 0.0278(9) Uani 1 1 d . . .
O10 O 0.4058(3) 0.5974(2) 0.3557(2) 0.0409(11) Uani 1 1 d . . .
O11 O 0.4681(3) 0.5400(2) 0.2505(3) 0.0576(14) Uani 1 1 d . . .
O12 O 0.5501(3) 0.6338(3) 0.1287(3) 0.0640(15) Uani 1 1 d . . .
Si1 Si 0.69743(10) 0.12255(7) 0.18535(7) 0.0188(3) Uani 1 1 d . . .
Si2 Si 0.67772(10) 0.01728(7) 0.27150(7) 0.0193(3) Uani 1 1 d . . .
Si3 Si 0.63823(10) 0.04917(7) 0.37054(7) 0.0192(3) Uani 1 1 d . . .
Si4 Si 0.68834(10) 0.17142(7) 0.34812(7) 0.0183(3) Uani 1 1 d . . .
Si5 Si 0.76567(11) 0.08513(8) 0.09140(7) 0.0242(3) Uani 1 1 d . . .
Si6 Si 0.53071(11) 0.13662(8) 0.16704(8) 0.0267(4) Uani 1 1 d . . .
Si7 Si 0.54797(11) 0.23150(8) 0.39056(7) 0.0230(3) Uani 1 1 d . . .
Si8 Si 0.78033(11) 0.17012(8) 0.43273(7) 0.0241(3) Uani 1 1 d . . .
Si9 Si 0.87394(10) 0.67986(7) 0.34590(7) 0.0193(3) Uani 1 1 d . . .
Si10 Si 0.92534(10) 0.56043(8) 0.37586(7) 0.0215(3) Uani 1 1 d . . .
Si11 Si 0.91853(10) 0.51740(7) 0.28595(7) 0.0196(3) Uani 1 1 d . . .
Si12 Si 0.98490(10) 0.61392(7) 0.19634(7) 0.0191(3) Uani 1 1 d . . .
Si13 Si 0.71403(11) 0.67254(8) 0.41340(7) 0.0245(4) Uani 1 1 d . . .
Si14 Si 0.95787(11) 0.73078(8) 0.41166(7) 0.0220(3) Uani 1 1 d . . .
Si15 Si 1.16245(11) 0.60461(8) 0.18679(8) 0.0264(4) Uani 1 1 d . . .
Si16 Si 0.96807(11) 0.57649(8) 0.10289(7) 0.0246(3) Uani 1 1 d . . .
C1 C 0.9533(3) 0.2052(3) 0.1653(2) 0.0213(12) Uani 1 1 d . . .
H1 H 0.9638 0.2171 0.1189 0.026 Uiso 1 1 calc R . .
C2 C 0.9687(4) 0.2516(3) 0.2037(3) 0.0247(12) Uani 1 1 d . . .
H2 H 0.9932 0.2994 0.1874 0.030 Uiso 1 1 calc R . .
C3 C 0.9412(3) 0.2145(3) 0.2699(3) 0.0238(12) Uani 1 1 d . . .
H3 H 0.9428 0.2328 0.3062 0.029 Uiso 1 1 calc R . .
C4 C 0.9105(4) 0.1444(3) 0.2726(2) 0.0201(11) Uani 1 1 d . . .
H4 H 0.8876 0.1078 0.3113 0.024 Uiso 1 1 calc R . .
C5 C 0.9200(3) 0.1387(3) 0.2081(2) 0.0192(11) Uani 1 1 d . . .
H5 H 0.9064 0.0973 0.1957 0.023 Uiso 1 1 calc R . .
C6 C 0.7178(4) 0.2985(3) 0.1387(3) 0.0256(13) Uani 1 1 d . . .
H6 H 0.7036 0.2799 0.1047 0.031 Uiso 1 1 calc R . .
C7 C 0.6538(4) 0.2943(2) 0.1983(2) 0.0210(12) Uani 1 1 d . . .
H7 H 0.5889 0.2723 0.2116 0.025 Uiso 1 1 calc R . .
C8 C 0.7025(4) 0.3281(3) 0.2349(3) 0.0238(12) Uani 1 1 d . . .
H8 H 0.6763 0.3336 0.2770 0.029 Uiso 1 1 calc R . .
C9 C 0.7974(4) 0.3523(3) 0.1976(3) 0.0266(13) Uani 1 1 d . . .
H9 H 0.8470 0.3763 0.2106 0.032 Uiso 1 1 calc R . .
C10 C 0.8063(4) 0.3350(3) 0.1379(3) 0.0270(13) Uani 1 1 d . . .
H10 H 0.8621 0.3460 0.1032 0.032 Uiso 1 1 calc R . .
C11 C 0.7988(4) -0.0327(3) 0.2741(3) 0.0290(13) Uani 1 1 d . . .
H11A H 0.7859 -0.0790 0.3062 0.043 Uiso 1 1 calc R . .
H11B H 0.8482 -0.0054 0.2865 0.043 Uiso 1 1 calc R . .
H11C H 0.8245 -0.0393 0.2308 0.043 Uiso 1 1 calc R . .
C12 C 0.5805(4) -0.0517(3) 0.2725(3) 0.0278(13) Uani 1 1 d . . .
H12A H 0.5970 -0.0677 0.2327 0.042 Uiso 1 1 calc R . .
H12B H 0.5145 -0.0309 0.2743 0.042 Uiso 1 1 calc R . .
H12C H 0.5797 -0.0922 0.3109 0.042 Uiso 1 1 calc R . .
C13 C 0.5010(4) 0.0240(3) 0.4044(3) 0.0286(13) Uani 1 1 d . . .
H13A H 0.4882 -0.0253 0.4052 0.043 Uiso 1 1 calc R . .
H13B H 0.4597 0.0551 0.3766 0.043 Uiso 1 1 calc R . .
H13C H 0.4845 0.0291 0.4489 0.043 Uiso 1 1 calc R . .
C14 C 0.7074(4) -0.0149(3) 0.4294(2) 0.0260(13) Uani 1 1 d . . .
H14A H 0.6900 -0.0071 0.4729 0.039 Uiso 1 1 calc R . .
H14B H 0.7795 -0.0070 0.4140 0.039 Uiso 1 1 calc R . .
H14C H 0.6884 -0.0637 0.4316 0.039 Uiso 1 1 calc R . .
C15 C 0.9061(4) 0.0769(3) 0.0751(3) 0.0372(15) Uani 1 1 d . . .
H15A H 0.9262 0.0631 0.0344 0.056 Uiso 1 1 calc R . .
H15B H 0.9262 0.0407 0.1114 0.056 Uiso 1 1 calc R . .
H15C H 0.9388 0.1225 0.0712 0.056 Uiso 1 1 calc R . .
C16 C 0.7396(5) 0.1492(3) 0.0142(3) 0.0448(17) Uani 1 1 d . . .
H16A H 0.7666 0.1964 0.0107 0.067 Uiso 1 1 calc R . .
H16B H 0.6673 0.1511 0.0153 0.067 Uiso 1 1 calc R . .
H16C H 0.7712 0.1333 -0.0237 0.067 Uiso 1 1 calc R . .
C17 C 0.7180(4) -0.0046(3) 0.0915(3) 0.0375(15) Uani 1 1 d . . .
H17A H 0.7496 -0.0160 0.0513 0.056 Uiso 1 1 calc R . .
H17B H 0.6454 -0.0040 0.0938 0.056 Uiso 1 1 calc R . .
H17C H 0.7341 -0.0404 0.1294 0.056 Uiso 1 1 calc R . .
C18 C 0.5074(4) 0.2230(3) 0.1076(3) 0.0431(16) Uani 1 1 d . . .
H18A H 0.4413 0.2204 0.0961 0.065 Uiso 1 1 calc R . .
H18B H 0.5586 0.2316 0.0681 0.065 Uiso 1 1 calc R . .
H18C H 0.5102 0.2619 0.1280 0.065 Uiso 1 1 calc R . .
C19 C 0.4399(4) 0.1319(3) 0.2463(3) 0.0365(15) Uani 1 1 d . . .
H19A H 0.4730 0.1512 0.2751 0.055 Uiso 1 1 calc R . .
H19B H 0.4186 0.0825 0.2681 0.055 Uiso 1 1 calc R . .
H19C H 0.3814 0.1597 0.2364 0.055 Uiso 1 1 calc R . .
C20 C 0.4778(4) 0.0680(3) 0.1333(3) 0.0399(16) Uani 1 1 d . . .
H20A H 0.4055 0.0731 0.1362 0.060 Uiso 1 1 calc R . .
H20B H 0.4913 0.0205 0.1587 0.060 Uiso 1 1 calc R . .
H20C H 0.5093 0.0750 0.0875 0.060 Uiso 1 1 calc R . .
C21 C 0.5885(4) 0.3072(3) 0.4216(3) 0.0311(14) Uani 1 1 d . . .
H21A H 0.5305 0.3348 0.4321 0.047 Uiso 1 1 calc R . .
H21B H 0.6385 0.3379 0.3877 0.047 Uiso 1 1 calc R . .
H21C H 0.6175 0.2877 0.4609 0.047 Uiso 1 1 calc R . .
C22 C 0.4587(4) 0.1736(3) 0.4610(3) 0.0325(14) Uani 1 1 d . . .
H22A H 0.4125 0.2033 0.4814 0.049 Uiso 1 1 calc R . .
H22B H 0.4963 0.1455 0.4933 0.049 Uiso 1 1 calc R . .
H22C H 0.4208 0.1418 0.4450 0.049 Uiso 1 1 calc R . .
C23 C 0.4624(4) 0.2772(3) 0.3328(2) 0.0259(13) Uani 1 1 d . . .
H23A H 0.4357 0.2427 0.3139 0.039 Uiso 1 1 calc R . .
H23B H 0.5000 0.3151 0.2976 0.039 Uiso 1 1 calc R . .
H23C H 0.4071 0.2975 0.3568 0.039 Uiso 1 1 calc R . .
C24 C 0.8340(4) 0.2622(3) 0.4247(3) 0.0353(15) Uani 1 1 d . . .
H24A H 0.8191 0.2728 0.4671 0.053 Uiso 1 1 calc R . .
H24B H 0.8040 0.2975 0.3926 0.053 Uiso 1 1 calc R . .
H24C H 0.9065 0.2635 0.4103 0.053 Uiso 1 1 calc R . .
C25 C 0.8936(4) 0.1121(3) 0.4388(2) 0.0285(13) Uani 1 1 d . . .
H25A H 0.9238 0.1163 0.4757 0.043 Uiso 1 1 calc R . .
H25B H 0.9426 0.1275 0.3983 0.043 Uiso 1 1 calc R . .
H25C H 0.8727 0.0626 0.4456 0.043 Uiso 1 1 calc R . .
C26 C 0.7042(4) 0.1394(3) 0.5181(2) 0.0292(13) Uani 1 1 d . . .
H26A H 0.7476 0.1374 0.5502 0.044 Uiso 1 1 calc R . .
H26B H 0.6743 0.0923 0.5246 0.044 Uiso 1 1 calc R . .
H26C H 0.6512 0.1728 0.5235 0.044 Uiso 1 1 calc R . .
C27 C 1.2700(4) 0.3286(3) 0.2028(3) 0.0306(14) Uani 1 1 d . . .
H27A H 1.2717 0.3806 0.1839 0.037 Uiso 1 1 calc R . .
H27B H 1.3396 0.3127 0.2006 0.037 Uiso 1 1 calc R . .
C28 C 1.2170(4) 0.3096(3) 0.2725(3) 0.0330(14) Uani 1 1 d . . .
H28A H 1.2488 0.3355 0.2978 0.040 Uiso 1 1 calc R . .
H28B H 1.1462 0.3228 0.2746 0.040 Uiso 1 1 calc R . .
C29 C 1.1828(4) 0.2128(3) 0.3668(3) 0.0322(14) Uani 1 1 d . . .
H29A H 1.1099 0.2196 0.3740 0.039 Uiso 1 1 calc R . .
H29B H 1.2140 0.2411 0.3904 0.039 Uiso 1 1 calc R . .
C30 C 1.2040(4) 0.1360(3) 0.3914(3) 0.0334(14) Uani 1 1 d . . .
H30A H 1.2770 0.1294 0.3836 0.040 Uiso 1 1 calc R . .
H30B H 1.1789 0.1193 0.4391 0.040 Uiso 1 1 calc R . .
C31 C 1.1730(5) 0.0219(3) 0.3796(3) 0.0411(16) Uani 1 1 d . . .
H31A H 1.1488 0.0041 0.4272 0.049 Uiso 1 1 calc R . .
H31B H 1.2453 0.0135 0.3707 0.049 Uiso 1 1 calc R . .
C32 C 1.1183(5) -0.0163(3) 0.3438(3) 0.0400(16) Uani 1 1 d . . .
H32A H 1.1235 -0.0681 0.3613 0.048 Uiso 1 1 calc R . .
H32B H 1.0468 -0.0049 0.3500 0.048 Uiso 1 1 calc R . .
C33 C 1.1127(4) -0.0304(3) 0.2392(3) 0.0339(14) Uani 1 1 d . . .
H33A H 1.0419 -0.0173 0.2421 0.041 Uiso 1 1 calc R . .
H33B H 1.1146 -0.0823 0.2578 0.041 Uiso 1 1 calc R . .
C34 C 1.1626(4) -0.0109(3) 0.1699(3) 0.0378(15) Uani 1 1 d . . .
H34A H 1.2341 -0.0224 0.1667 0.045 Uiso 1 1 calc R . .
H34B H 1.1312 -0.0379 0.1453 0.045 Uiso 1 1 calc R . .
C35 C 1.1984(4) 0.0860(3) 0.0758(3) 0.0310(14) Uani 1 1 d . . .
H35A H 1.1695 0.0579 0.0510 0.037 Uiso 1 1 calc R . .
H35B H 1.2711 0.0783 0.0712 0.037 Uiso 1 1 calc R . .
C36 C 1.1804(4) 0.1627(3) 0.0493(3) 0.0327(14) Uani 1 1 d . . .
H36A H 1.2094 0.1783 0.0022 0.039 Uiso 1 1 calc R . .
H36B H 1.1077 0.1702 0.0542 0.039 Uiso 1 1 calc R . .
C37 C 1.2017(4) 0.2771(3) 0.0638(3) 0.0329(14) Uani 1 1 d . . .
H37A H 1.1285 0.2820 0.0739 0.039 Uiso 1 1 calc R . .
H37B H 1.2236 0.2960 0.0160 0.039 Uiso 1 1 calc R . .
C38 C 1.2527(4) 0.3185(3) 0.0985(3) 0.0292(13) Uani 1 1 d . . .
H38A H 1.3257 0.3128 0.0892 0.035 Uiso 1 1 calc R . .
H38B H 1.2394 0.3694 0.0827 0.035 Uiso 1 1 calc R . .
C39 C 0.9422(4) 0.8609(3) 0.1716(3) 0.0306(14) Uani 1 1 d . . .
H39 H 0.8930 0.8956 0.1643 0.037 Uiso 1 1 calc R . .
C40 C 0.9750(4) 0.8318(3) 0.2309(2) 0.0246(12) Uani 1 1 d . . .
H40 H 0.9522 0.8433 0.2709 0.029 Uiso 1 1 calc R . .
C41 C 1.0483(4) 0.7821(3) 0.2204(3) 0.0258(13) Uani 1 1 d . . .
H41 H 1.0823 0.7537 0.2525 0.031 Uiso 1 1 calc R . .
C42 C 1.0619(4) 0.7820(3) 0.1544(3) 0.0268(13) Uani 1 1 d . . .
H42 H 1.1081 0.7547 0.1336 0.032 Uiso 1 1 calc R . .
C43 C 0.9950(4) 0.8295(3) 0.1246(3) 0.0309(14) Uani 1 1 d . . .
H43 H 0.9867 0.8390 0.0803 0.037 Uiso 1 1 calc R . .
C44 C 0.7188(4) 0.7012(3) 0.2385(3) 0.0261(13) Uani 1 1 d . . .
H44 H 0.6905 0.6769 0.2823 0.031 Uiso 1 1 calc R . .
C45 C 0.7240(4) 0.7755(3) 0.2123(3) 0.0293(13) Uani 1 1 d . . .
H45 H 0.7011 0.8100 0.2346 0.035 Uiso 1 1 calc R . .
C46 C 0.7700(4) 0.7881(3) 0.1463(3) 0.0347(15) Uani 1 1 d . . .
H46 H 0.7826 0.8334 0.1158 0.042 Uiso 1 1 calc R . .
C47 C 0.7942(4) 0.7231(3) 0.1327(3) 0.0294(13) Uani 1 1 d . . .
H47 H 0.8267 0.7168 0.0920 0.035 Uiso 1 1 calc R . .
C48 C 0.7616(4) 0.6686(3) 0.1905(2) 0.0255(13) Uani 1 1 d . . .
H48 H 0.7676 0.6192 0.1957 0.031 Uiso 1 1 calc R . .
C49 C 0.8483(4) 0.4972(3) 0.4513(3) 0.0357(15) Uani 1 1 d . . .
H49A H 0.8794 0.4510 0.4602 0.054 Uiso 1 1 calc R . .
H49B H 0.7805 0.4916 0.4434 0.054 Uiso 1 1 calc R . .
H49C H 0.8455 0.5166 0.4889 0.054 Uiso 1 1 calc R . .
C50 C 1.0600(4) 0.5532(3) 0.3883(3) 0.0342(14) Uani 1 1 d . . .
H50A H 1.0688 0.5745 0.4232 0.051 Uiso 1 1 calc R . .
H50B H 1.1040 0.5783 0.3476 0.051 Uiso 1 1 calc R . .
H50C H 1.0770 0.5032 0.4003 0.051 Uiso 1 1 calc R . .
C51 C 0.7806(4) 0.4962(3) 0.2902(3) 0.0253(12) Uani 1 1 d . . .
H51A H 0.7724 0.4804 0.2520 0.038 Uiso 1 1 calc R . .
H51B H 0.7423 0.5388 0.2907 0.038 Uiso 1 1 calc R . .
H51C H 0.7563 0.4587 0.3302 0.038 Uiso 1 1 calc R . .
C52 C 0.9785(4) 0.4275(3) 0.2953(3) 0.0289(13) Uani 1 1 d . . .
H52A H 0.9313 0.3903 0.3241 0.043 Uiso 1 1 calc R . .
H52B H 1.0390 0.4276 0.3142 0.043 Uiso 1 1 calc R . .
H52C H 0.9961 0.4183 0.2523 0.043 Uiso 1 1 calc R . .
C53 C 0.6455(4) 0.7576(3) 0.3879(3) 0.0304(13) Uani 1 1 d . . .
H53A H 0.5858 0.7574 0.4208 0.046 Uiso 1 1 calc R . .
H53B H 0.6257 0.7613 0.3456 0.046 Uiso 1 1 calc R . .
H53C H 0.6895 0.7983 0.3840 0.046 Uiso 1 1 calc R . .
C54 C 0.6253(4) 0.5991(3) 0.4124(3) 0.0385(15) Uani 1 1 d . . .
H54A H 0.5619 0.6009 0.4413 0.058 Uiso 1 1 calc R . .
H54B H 0.6549 0.5531 0.4275 0.058 Uiso 1 1 calc R . .
H54C H 0.6133 0.6052 0.3678 0.058 Uiso 1 1 calc R . .
C55 C 0.7118(4) 0.6572(3) 0.5040(3) 0.0352(14) Uani 1 1 d . . .
H55A H 0.7455 0.6974 0.5114 0.053 Uiso 1 1 calc R . .
H55B H 0.7463 0.6137 0.5205 0.053 Uiso 1 1 calc R . .
H55C H 0.6424 0.6527 0.5270 0.053 Uiso 1 1 calc R . .
C56 C 0.9005(4) 0.8150(3) 0.4258(3) 0.0335(14) Uani 1 1 d . . .
H56A H 0.8309 0.8048 0.4481 0.050 Uiso 1 1 calc R . .
H56B H 0.9025 0.8504 0.3837 0.050 Uiso 1 1 calc R . .
H56C H 0.9382 0.8334 0.4529 0.050 Uiso 1 1 calc R . .
C57 C 1.0944(4) 0.7591(3) 0.3776(3) 0.0302(13) Uani 1 1 d . . .
H57A H 1.1233 0.7752 0.4100 0.045 Uiso 1 1 calc R . .
H57B H 1.0989 0.7978 0.3375 0.045 Uiso 1 1 calc R . .
H57C H 1.1312 0.7188 0.3679 0.045 Uiso 1 1 calc R . .
C58 C 0.9628(4) 0.6691(3) 0.4959(3) 0.0310(14) Uani 1 1 d . . .
H58A H 1.0326 0.6619 0.5012 0.046 Uiso 1 1 calc R . .
H58B H 0.9302 0.6234 0.5003 0.046 Uiso 1 1 calc R . .
H58C H 0.9282 0.6902 0.5296 0.046 Uiso 1 1 calc R . .
C59 C 1.2311(4) 0.6582(3) 0.2288(3) 0.0396(16) Uani 1 1 d . . .
H59A H 1.3027 0.6494 0.2209 0.059 Uiso 1 1 calc R . .
H59B H 1.2054 0.6439 0.2759 0.059 Uiso 1 1 calc R . .
H59C H 1.2206 0.7087 0.2111 0.059 Uiso 1 1 calc R . .
C60 C 1.2054(4) 0.5107(3) 0.2171(3) 0.0398(16) Uani 1 1 d . . .
H60A H 1.2778 0.5095 0.2031 0.060 Uiso 1 1 calc R . .
H60B H 1.1714 0.4788 0.1990 0.060 Uiso 1 1 calc R . .
H60C H 1.1892 0.4953 0.2650 0.060 Uiso 1 1 calc R . .
C61 C 1.2305(4) 0.6359(3) 0.0992(3) 0.0458(17) Uani 1 1 d . . .
H61A H 1.3025 0.6310 0.0980 0.069 Uiso 1 1 calc R . .
H61B H 1.2166 0.6857 0.0808 0.069 Uiso 1 1 calc R . .
H61C H 1.2077 0.6071 0.0733 0.069 Uiso 1 1 calc R . .
C62 C 1.0403(4) 0.4944(3) 0.0944(3) 0.0352(15) Uani 1 1 d . . .
H62A H 1.0180 0.4548 0.1331 0.053 Uiso 1 1 calc R . .
H62B H 1.1119 0.5043 0.0904 0.053 Uiso 1 1 calc R . .
H62C H 1.0280 0.4819 0.0553 0.053 Uiso 1 1 calc R . .
C63 C 1.0131(4) 0.6487(3) 0.0248(2) 0.0334(14) Uani 1 1 d . . .
H63A H 0.9946 0.6353 -0.0123 0.050 Uiso 1 1 calc R . .
H63B H 1.0859 0.6548 0.0183 0.050 Uiso 1 1 calc R . .
H63C H 0.9820 0.6932 0.0281 0.050 Uiso 1 1 calc R . .
C64 C 0.8365(4) 0.5522(3) 0.0968(3) 0.0308(13) Uani 1 1 d . . .
H64A H 0.7953 0.5939 0.0940 0.046 Uiso 1 1 calc R . .
H64B H 0.8082 0.5145 0.1357 0.046 Uiso 1 1 calc R . .
H64C H 0.8380 0.5358 0.0577 0.046 Uiso 1 1 calc R . .
C65 C 0.4954(5) 0.8484(4) 0.0934(3) 0.062(2) Uani 1 1 d . . .
H65A H 0.4934 0.8757 0.0478 0.075 Uiso 1 1 calc R . .
H65B H 0.5591 0.8604 0.1048 0.075 Uiso 1 1 calc R . .
C66 C 0.4104(5) 0.8653(4) 0.1382(3) 0.0493(18) Uani 1 1 d . . .
H66A H 0.4078 0.9172 0.1316 0.059 Uiso 1 1 calc R . .
H66B H 0.3471 0.8483 0.1297 0.059 Uiso 1 1 calc R . .
C67 C 0.3461(4) 0.8492(3) 0.2499(3) 0.0406(16) Uani 1 1 d . . .
H67A H 0.2800 0.8342 0.2439 0.049 Uiso 1 1 calc R . .
H67B H 0.3469 0.9012 0.2434 0.049 Uiso 1 1 calc R . .
C68 C 0.3627(4) 0.8133(3) 0.3168(3) 0.0350(15) Uani 1 1 d . . .
H68A H 0.4301 0.8264 0.3222 0.042 Uiso 1 1 calc R . .
H68B H 0.3127 0.8283 0.3493 0.042 Uiso 1 1 calc R . .
C69 C 0.3576(4) 0.6996(3) 0.3928(3) 0.0370(15) Uani 1 1 d . . .
H69A H 0.3081 0.7174 0.4236 0.044 Uiso 1 1 calc R . .
H69B H 0.4249 0.7055 0.4027 0.044 Uiso 1 1 calc R . .
C70 C 0.3351(4) 0.6234(3) 0.3999(3) 0.0458(18) Uani 1 1 d . . .
H70A H 0.3370 0.5955 0.4453 0.055 Uiso 1 1 calc R . .
H70B H 0.2671 0.6178 0.3911 0.055 Uiso 1 1 calc R . .
C71 C 0.3874(6) 0.5246(3) 0.3610(4) 0.065(2) Uani 1 1 d . . .
H71A H 0.3216 0.5182 0.3492 0.078 Uiso 1 1 calc R . .
H71B H 0.3864 0.4960 0.4065 0.078 Uiso 1 1 calc R . .
C72 C 0.4693(6) 0.5003(4) 0.3151(5) 0.081(3) Uani 1 1 d . . .
H72A H 0.5350 0.5068 0.3268 0.097 Uiso 1 1 calc R . .
H72B H 0.4585 0.4493 0.3192 0.097 Uiso 1 1 calc R . .
C73 C 0.5450(5) 0.5196(4) 0.2028(5) 0.075(3) Uani 1 1 d . . .
H73A H 0.5379 0.4683 0.2071 0.090 Uiso 1 1 calc R . .
H73B H 0.6122 0.5295 0.2107 0.090 Uiso 1 1 calc R . .
C74 C 0.5328(5) 0.5608(5) 0.1366(5) 0.084(3) Uani 1 1 d . . .
H74A H 0.5805 0.5448 0.1036 0.101 Uiso 1 1 calc R . .
H74B H 0.4643 0.5526 0.1298 0.101 Uiso 1 1 calc R . .
C75 C 0.5668(5) 0.7499(5) 0.0596(3) 0.074(3) Uani 1 1 d . . .
H75A H 0.6307 0.7560 0.0739 0.089 Uiso 1 1 calc R . .
H75B H 0.5715 0.7787 0.0137 0.089 Uiso 1 1 calc R . .
C76 C 0.5485(5) 0.6743(5) 0.0642(4) 0.080(3) Uani 1 1 d . . .
H76A H 0.4828 0.6678 0.0524 0.096 Uiso 1 1 calc R . .
H76B H 0.6007 0.6585 0.0334 0.096 Uiso 1 1 calc R . .
C90 C 0.6172(4) 0.4406(4) 0.0327(4) 0.040 Uiso 0.50 1 d PG . 1
C91 C 0.5207(4) 0.4255(3) 0.0680(3) 0.043(3) Uiso 0.50 1 d PG . 1
C92 C 0.4423(3) 0.4657(2) 0.0462(2) 0.0305(13) Uiso 1 1 d G . 1
C93 C 0.4604(4) 0.5210(3) -0.0108(3) 0.035(3) Uiso 0.50 1 d PG . 1
C92A C 0.5569(5) 0.5360(4) -0.0460(3) 0.000 Uiso 0.00 1 d PG . 1
C94 C 0.6353(4) 0.4959(5) -0.0243(4) 0.042(3) Uiso 0.50 1 d PG . 1
H90A H 0.6714 0.4129 0.0477 0.051 Uiso 0.50 1 calc PG . 1
H91A H 0.5082 0.3874 0.1073 0.051 Uiso 0.50 1 d PG . 1
H92A H 0.3756 0.4553 0.0706 0.051 Uiso 1 1 d G . 1
H93A H 0.4062 0.5487 -0.0258 0.051 Uiso 0.50 1 d PG . 1
H92B H 0.5694 0.5742 -0.0854 0.051 Uiso 0.00 1 d PG . 1
H94A H 0.7020 0.5063 -0.0486 0.051 Uiso 0.50 1 d PG . 1

loop_
_atom_site_aniso_label
_atom_site_aniso_U_11
_atom_site_aniso_U_22
_atom_site_aniso_U_33
_atom_site_aniso_U_23
_atom_site_aniso_U_13
_atom_site_aniso_U_12
Ti1 0.0139(5) 0.0189(5) 0.0193(5) -0.0038(4) -0.0006(4) 0.0004(4)
Ti2 0.0218(5) 0.0194(5) 0.0190(5) -0.0060(4) -0.0046(4) 0.0027(4)
K1 0.0207(6) 0.0232(6) 0.0235(6) -0.0048(5) -0.0052(5) 0.0010(5)
K2 0.0229(7) 0.0428(8) 0.0370(8) -0.0210(6) -0.0062(6) 0.0033(6)
O1 0.024(2) 0.025(2) 0.033(2) -0.0053(17) -0.0016(17) -0.0053(16)
O2 0.028(2) 0.027(2) 0.031(2) -0.0126(17) -0.0029(17) 0.0025(17)
O3 0.029(2) 0.033(2) 0.028(2) -0.0047(18) -0.0086(17) -0.0022(18)
O4 0.032(2) 0.020(2) 0.033(2) -0.0073(17) -0.0078(18) -0.0032(17)
O5 0.029(2) 0.032(2) 0.029(2) -0.0104(18) -0.0052(17) 0.0013(17)
O6 0.025(2) 0.032(2) 0.028(2) -0.0050(18) -0.0065(17) 0.0004(17)
O7 0.024(2) 0.112(4) 0.028(2) -0.026(3) 0.0033(19) -0.013(3)
O8 0.032(2) 0.041(2) 0.033(2) -0.0030(19) -0.0075(19) -0.0034(19)
O9 0.026(2) 0.037(2) 0.021(2) -0.0101(17) -0.0042(16) -0.0040(17)
O10 0.035(2) 0.030(2) 0.055(3) -0.001(2) -0.018(2) -0.0045(19)
O11 0.039(3) 0.048(3) 0.107(4) -0.041(3) -0.040(3) 0.018(2)
O12 0.027(3) 0.107(4) 0.086(4) -0.076(4) -0.005(3) 0.000(3)
Si1 0.0165(7) 0.0211(8) 0.0184(8) -0.0051(6) -0.0023(6) 0.0009(6)
Si2 0.0165(7) 0.0194(8) 0.0216(8) -0.0059(6) -0.0021(6) 0.0012(6)
Si3 0.0167(7) 0.0207(8) 0.0187(8) -0.0044(6) -0.0009(6) -0.0005(6)
Si4 0.0151(7) 0.0210(8) 0.0181(8) -0.0050(6) -0.0013(6) -0.0011(6)
Si5 0.0232(8) 0.0312(9) 0.0191(8) -0.0096(7) -0.0019(6) -0.0005(7)
Si6 0.0194(8) 0.0296(9) 0.0338(9) -0.0098(7) -0.0106(7) 0.0029(7)
Si7 0.0191(8) 0.0251(8) 0.0245(8) -0.0096(7) 0.0013(6) -0.0002(6)
Si8 0.0215(8) 0.0295(9) 0.0209(8) -0.0066(7) -0.0029(6) -0.0045(7)
Si9 0.0167(7) 0.0223(8) 0.0202(8) -0.0075(6) -0.0046(6) 0.0021(6)
Si10 0.0195(8) 0.0250(8) 0.0199(8) -0.0058(6) -0.0043(6) 0.0029(6)
Si11 0.0173(8) 0.0197(8) 0.0219(8) -0.0057(6) -0.0036(6) 0.0009(6)
Si12 0.0185(8) 0.0196(8) 0.0197(8) -0.0063(6) -0.0033(6) 0.0007(6)
Si13 0.0178(8) 0.0299(9) 0.0259(8) -0.0095(7) -0.0013(6) 0.0004(7)
Si14 0.0207(8) 0.0264(8) 0.0216(8) -0.0095(7) -0.0063(6) 0.0029(6)
Si15 0.0159(8) 0.0248(8) 0.0388(9) -0.0114(7) -0.0015(7) 0.0004(6)
Si16 0.0272(8) 0.0275(9) 0.0208(8) -0.0101(7) -0.0036(7) 0.0035(7)
C1 0.015(3) 0.031(3) 0.018(3) -0.007(2) 0.001(2) -0.001(2)
C2 0.015(3) 0.023(3) 0.033(3) -0.005(3) 0.000(2) -0.007(2)
C3 0.014(3) 0.033(3) 0.027(3) -0.014(3) -0.003(2) 0.004(2)
C4 0.019(3) 0.020(3) 0.018(3) -0.003(2) 0.002(2) 0.002(2)
C5 0.009(2) 0.024(3) 0.026(3) -0.008(2) -0.004(2) 0.001(2)
C6 0.032(3) 0.022(3) 0.025(3) -0.006(2) -0.011(3) 0.005(2)
C7 0.020(3) 0.014(3) 0.026(3) -0.001(2) -0.004(2) 0.002(2)
C8 0.025(3) 0.021(3) 0.024(3) -0.005(2) -0.002(2) 0.004(2)
C9 0.021(3) 0.019(3) 0.036(3) -0.004(3) -0.002(3) 0.003(2)
C10 0.024(3) 0.024(3) 0.027(3) 0.001(2) -0.001(2) 0.004(2)
C11 0.027(3) 0.028(3) 0.028(3) -0.006(3) 0.002(2) 0.008(3)
C12 0.026(3) 0.021(3) 0.035(3) -0.007(3) -0.006(3) 0.001(2)
C13 0.023(3) 0.035(3) 0.028(3) -0.012(3) -0.001(2) -0.005(3)
C14 0.028(3) 0.025(3) 0.022(3) -0.003(2) -0.002(2) -0.002(2)
C15 0.031(3) 0.050(4) 0.032(3) -0.023(3) 0.010(3) -0.006(3)
C16 0.057(4) 0.044(4) 0.029(3) -0.002(3) -0.007(3) 0.008(3)
C17 0.035(4) 0.049(4) 0.035(4) -0.024(3) -0.002(3) -0.001(3)
C18 0.029(3) 0.044(4) 0.055(4) -0.002(3) -0.020(3) 0.007(3)
C19 0.020(3) 0.039(4) 0.052(4) -0.017(3) -0.005(3) 0.005(3)
C20 0.032(3) 0.048(4) 0.049(4) -0.020(3) -0.021(3) 0.008(3)
C21 0.022(3) 0.038(3) 0.035(3) -0.015(3) 0.000(3) 0.003(3)
C22 0.027(3) 0.034(3) 0.032(3) -0.007(3) 0.002(3) 0.001(3)
C23 0.021(3) 0.026(3) 0.029(3) -0.007(2) -0.001(2) 0.002(2)
C24 0.031(3) 0.046(4) 0.034(3) -0.018(3) -0.008(3) -0.008(3)
C25 0.020(3) 0.045(4) 0.016(3) -0.002(3) -0.001(2) -0.008(3)
C26 0.033(3) 0.038(3) 0.018(3) -0.009(3) -0.005(2) -0.005(3)
C27 0.028(3) 0.018(3) 0.047(4) -0.012(3) -0.005(3) 0.001(2)
C28 0.028(3) 0.029(3) 0.047(4) -0.017(3) -0.009(3) 0.005(3)
C29 0.021(3) 0.046(4) 0.035(4) -0.023(3) -0.002(3) -0.001(3)
C30 0.032(3) 0.046(4) 0.026(3) -0.014(3) -0.008(3) -0.004(3)
C31 0.058(4) 0.035(4) 0.022(3) 0.005(3) -0.003(3) -0.007(3)
C32 0.051(4) 0.024(3) 0.038(4) 0.003(3) -0.006(3) -0.008(3)
C33 0.030(3) 0.021(3) 0.051(4) -0.007(3) -0.012(3) 0.001(3)
C34 0.032(3) 0.032(4) 0.057(4) -0.022(3) -0.009(3) 0.005(3)
C35 0.025(3) 0.048(4) 0.027(3) -0.019(3) -0.008(3) 0.001(3)
C36 0.027(3) 0.050(4) 0.021(3) -0.008(3) -0.005(3) -0.004(3)
C37 0.018(3) 0.038(4) 0.036(3) 0.002(3) -0.004(3) 0.003(3)
C38 0.020(3) 0.027(3) 0.032(3) 0.005(3) 0.000(2) 0.004(2)
C39 0.041(4) 0.021(3) 0.028(3) -0.005(3) -0.006(3) -0.001(3)
C40 0.028(3) 0.025(3) 0.020(3) -0.010(2) 0.004(2) -0.008(2)
C41 0.020(3) 0.025(3) 0.028(3) -0.005(2) 0.002(2) -0.002(2)
C42 0.026(3) 0.020(3) 0.029(3) -0.008(2) 0.012(2) -0.004(2)
C43 0.043(4) 0.027(3) 0.021(3) -0.005(3) -0.003(3) -0.008(3)
C44 0.018(3) 0.040(4) 0.024(3) -0.012(3) -0.010(2) 0.007(3)
C45 0.028(3) 0.040(4) 0.030(3) -0.020(3) -0.017(3) 0.013(3)
C46 0.048(4) 0.026(3) 0.041(4) -0.014(3) -0.028(3) 0.011(3)
C47 0.038(3) 0.031(3) 0.026(3) -0.015(3) -0.015(3) 0.006(3)
C48 0.022(3) 0.028(3) 0.030(3) -0.008(3) -0.013(2) 0.002(2)
C49 0.046(4) 0.026(3) 0.028(3) 0.003(3) -0.002(3) 0.004(3)
C50 0.026(3) 0.043(4) 0.035(3) -0.011(3) -0.009(3) 0.006(3)
C51 0.023(3) 0.023(3) 0.027(3) -0.007(2) 0.002(2) 0.001(2)
C52 0.027(3) 0.023(3) 0.032(3) -0.003(3) 0.000(3) 0.001(2)
C53 0.022(3) 0.037(3) 0.033(3) -0.014(3) 0.000(3) 0.007(3)
C54 0.028(3) 0.037(4) 0.050(4) -0.012(3) -0.005(3) 0.000(3)
C55 0.030(3) 0.044(4) 0.029(3) -0.011(3) 0.006(3) 0.002(3)
C56 0.036(3) 0.037(4) 0.036(3) -0.017(3) -0.017(3) 0.007(3)
C57 0.024(3) 0.037(3) 0.033(3) -0.015(3) -0.007(3) -0.003(3)
C58 0.031(3) 0.037(3) 0.031(3) -0.015(3) -0.014(3) 0.005(3)
C59 0.030(3) 0.029(3) 0.064(4) -0.013(3) -0.017(3) 0.006(3)
C60 0.018(3) 0.038(4) 0.065(4) -0.017(3) -0.006(3) 0.006(3)
C61 0.031(4) 0.041(4) 0.060(4) -0.015(3) 0.008(3) 0.002(3)
C62 0.037(4) 0.035(3) 0.045(4) -0.028(3) -0.011(3) 0.008(3)
C63 0.039(4) 0.038(4) 0.022(3) -0.010(3) 0.000(3) 0.007(3)
C64 0.039(3) 0.030(3) 0.029(3) -0.013(3) -0.011(3) 0.002(3)
C65 0.065(5) 0.083(6) 0.031(4) 0.003(4) -0.015(4) -0.037(4)
C66 0.049(4) 0.056(4) 0.034(4) 0.004(3) -0.010(3) -0.018(4)
C67 0.033(4) 0.030(3) 0.060(4) -0.014(3) -0.011(3) -0.001(3)
C68 0.035(4) 0.032(3) 0.043(4) -0.021(3) -0.003(3) -0.007(3)
C69 0.024(3) 0.062(4) 0.025(3) -0.014(3) -0.001(3) -0.011(3)
C70 0.031(4) 0.068(5) 0.028(4) 0.009(3) -0.013(3) -0.014(3)
C71 0.072(6) 0.028(4) 0.096(6) 0.005(4) -0.050(5) -0.010(4)
C72 0.065(6) 0.027(4) 0.175(10) -0.034(5) -0.077(6) 0.013(4)
C73 0.027(4) 0.070(6) 0.162(9) -0.080(6) -0.037(5) 0.028(4)
C74 0.019(4) 0.132(8) 0.143(9) -0.105(8) -0.020(5) 0.016(5)
C75 0.041(5) 0.155(9) 0.042(4) -0.054(5) -0.002(4) -0.027(5)
C76 0.024(4) 0.178(10) 0.066(6) -0.087(6) 0.004(4) -0.007(5)

loop_
_atom_type_symbol
_atom_type_description
_atom_type_scat_dispersion_real
_atom_type_scat_dispersion_imag
_atom_type_scat_source
C C 0.0033 0.0016 'International Tables Vol C Tables 4.2.6.8 and 6.1.1.4'
H H 0.0000 0.0000 'International Tables Vol C Tables 4.2.6.8 and 6.1.1.4'
O O 0.0106 0.0060 'International Tables Vol C Tables 4.2.6.8 and 6.1.1.4'
Si Si 0.0817 0.0704 'International Tables Vol C Tables 4.2.6.8 and 6.1.1.4'
K K 0.2009 0.2494 'International Tables Vol C Tables 4.2.6.8 and 6.1.1.4'
Ti Ti 0.2776 0.4457 'International Tables Vol C Tables 4.2.6.8 and 6.1.1.4'

loop_
_geom_angle_atom_site_label_1
_geom_angle_atom_site_label_2
_geom_angle_atom_site_label_3
_geom_angle
_geom_angle_site_symmetry_1
_geom_angle_site_symmetry_3
_geom_angle_publ_flag
C6 Ti1 C7 34.55(17) . . ?
C6 Ti1 C1 103.15(18) . . ?
C7 Ti1 C1 137.35(17) . . ?
C6 Ti1 C2 110.99(18) . . ?
C7 Ti1 C2 133.32(17) . . ?
C1 Ti1 C2 34.69(16) . . ?
C6 Ti1 C3 142.47(18) . . ?
C7 Ti1 C3 145.99(18) . . ?
C1 Ti1 C3 57.18(17) . . ?
C2 Ti1 C3 34.11(17) . . ?
C6 Ti1 C10 34.23(17) . . ?
C7 Ti1 C10 56.98(17) . . ?
C1 Ti1 C10 84.04(18) . . ?
C2 Ti1 C10 79.07(18) . . ?
C3 Ti1 C10 108.32(18) . . ?
C6 Ti1 C9 56.68(18) . . ?
C7 Ti1 C9 56.75(17) . . ?
C1 Ti1 C9 101.06(17) . . ?
C2 Ti1 C9 78.36(18) . . ?
C3 Ti1 C9 93.37(18) . . ?
C10 Ti1 C9 33.91(17) . . ?
C6 Ti1 C8 57.01(18) . . ?
C7 Ti1 C8 34.25(16) . . ?
C1 Ti1 C8 135.09(17) . . ?
C2 Ti1 C8 109.53(18) . . ?
C3 Ti1 C8 111.81(18) . . ?
C10 Ti1 C8 56.69(18) . . ?
C9 Ti1 C8 34.07(16) . . ?
C6 Ti1 C4 158.95(18) . . ?
C7 Ti1 C4 166.05(17) . . ?
C1 Ti1 C4 56.59(17) . . ?
C2 Ti1 C4 56.69(17) . . ?
C3 Ti1 C4 34.41(16) . . ?
C10 Ti1 C4 135.31(17) . . ?
C9 Ti1 C4 127.77(18) . . ?
C8 Ti1 C4 140.36(17) . . ?
C6 Ti1 C5 125.96(18) . . ?
C7 Ti1 C5 155.84(17) . . ?
C1 Ti1 C5 33.88(16) . . ?
C2 Ti1 C5 56.66(17) . . ?
C3 Ti1 C5 56.74(17) . . ?
C10 Ti1 C5 116.82(17) . . ?
C9 Ti1 C5 133.39(17) . . ?
C8 Ti1 C5 166.15(17) . . ?
C4 Ti1 C5 33.79(15) . . ?
C6 Ti1 Si1 80.30(13) . . ?
C7 Ti1 Si1 85.15(13) . . ?
C1 Ti1 Si1 93.55(13) . . ?
C2 Ti1 Si1 127.74(14) . . ?
C3 Ti1 Si1 128.20(13) . . ?
C10 Ti1 Si1 109.70(14) . . ?
C9 Ti1 Si1 136.59(14) . . ?
C8 Ti1 Si1 118.12(13) . . ?
C4 Ti1 Si1 94.34(12) . . ?
C5 Ti1 Si1 75.11(12) . . ?
C6 Ti1 Si4 121.64(14) . . ?
C7 Ti1 Si4 87.85(13) . . ?
C1 Ti1 Si4 134.78(13) . . ?
C2 Ti1 Si4 120.49(14) . . ?
C3 Ti1 Si4 86.81(13) . . ?
C10 Ti1 Si4 137.13(14) . . ?
C9 Ti1 Si4 108.04(14) . . ?
C8 Ti1 Si4 80.45(13) . . ?
C4 Ti1 Si4 78.20(12) . . ?
C5 Ti1 Si4 105.13(12) . . ?
Si1 Ti1 Si4 88.49(5) . . ?
C40 Ti2 C41 34.89(17) . . ?
C40 Ti2 C47 137.14(18) . . ?
C41 Ti2 C47 144.91(19) . . ?
C40 Ti2 C46 106.82(19) . . ?
C41 Ti2 C46 132.6(2) . . ?
C47 Ti2 C46 34.36(17) . . ?
C40 Ti2 C39 34.21(17) . . ?
C41 Ti2 C39 57.07(19) . . ?
C47 Ti2 C39 103.21(19) . . ?
C46 Ti2 C39 76.5(2) . . ?
C40 Ti2 C48 159.21(19) . . ?
C41 Ti2 C48 165.87(19) . . ?
C47 Ti2 C48 34.28(17) . . ?
C46 Ti2 C48 56.64(18) . . ?
C39 Ti2 C48 133.14(19) . . ?
C40 Ti2 C45 102.31(19) . . ?
C41 Ti2 C45 137.19(19) . . ?
C47 Ti2 C45 57.21(19) . . ?
C46 Ti2 C45 34.11(18) . . ?
C39 Ti2 C45 86.2(2) . . ?
C48 Ti2 C45 56.90(18) . . ?
C40 Ti2 C44 128.35(18) . . ?
C41 Ti2 C44 157.21(18) . . ?
C47 Ti2 C44 56.23(19) . . ?
C46 Ti2 C44 55.90(19) . . ?
C39 Ti2 C44 119.96(19) . . ?
C48 Ti2 C44 33.63(17) . . ?
C45 Ti2 C44 33.95(17) . . ?
C40 Ti2 C43 56.70(18) . . ?
C41 Ti2 C43 56.47(19) . . ?
C47 Ti2 C43 90.53(19) . . ?
C46 Ti2 C43 80.3(2) . . ?
C39 Ti2 C43 34.02(17) . . ?
C48 Ti2 C43 124.56(18) . . ?
C45 Ti2 C43 105.7(2) . . ?
C44 Ti2 C43 136.01(19) . . ?
C40 Ti2 C42 56.93(18) . . ?
C41 Ti2 C42 34.03(17) . . ?
C47 Ti2 C42 111.46(19) . . ?
C46 Ti2 C42 112.4(2) . . ?
C39 Ti2 C42 56.37(19) . . ?
C48 Ti2 C42 137.79(18) . . ?
C45 Ti2 C42 138.93(19) . . ?
C44 Ti2 C42 167.22(18) . . ?
C43 Ti2 C42 33.54(17) . . ?
C40 Ti2 Si12 124.01(14) . . ?
C41 Ti2 Si12 89.31(14) . . ?
C47 Ti2 Si12 87.56(14) . . ?
C46 Ti2 Si12 121.81(14) . . ?
C39 Ti2 Si12 134.93(15) . . ?
C48 Ti2 Si12 76.71(13) . . ?
C45 Ti2 Si12 133.41(14) . . ?
C44 Ti2 Si12 102.56(13) . . ?
C43 Ti2 Si12 103.88(14) . . ?
C42 Ti2 Si12 78.84(13) . . ?
C40 Ti2 Si9 82.50(13) . . ?
C41 Ti2 Si9 82.80(14) . . ?
C47 Ti2 Si9 131.85(14) . . ?
C46 Ti2 Si9 128.80(16) . . ?
C39 Ti2 Si9 113.92(14) . . ?
C48 Ti2 Si9 98.32(13) . . ?
C45 Ti2 Si9 94.86(14) . . ?
C44 Ti2 Si9 78.50(13) . . ?
C43 Ti2 Si9 137.04(14) . . ?
C42 Ti2 Si9 114.28(14) . . ?
Si12 Ti2 Si9 87.13(6) . . ?
O1 K1 O5 118.03(11) . . ?
O1 K1 O3 118.51(11) . . ?
O5 K1 O3 120.49(11) . . ?
O1 K1 O4 160.87(11) . . ?
O5 K1 O4 60.17(11) . . ?
O3 K1 O4 60.35(11) . . ?
O1 K1 O2 59.62(11) . . ?
O5 K1 O2 161.42(11) . . ?
O3 K1 O2 58.92(11) . . ?
O4 K1 O2 115.23(11) . . ?
O1 K1 O6 59.35(11) . . ?
O5 K1 O6 58.74(10) . . ?
O3 K1 O6 160.64(11) . . ?
O4 K1 O6 114.60(11) . . ?
O2 K1 O6 114.87(11) . . ?
O1 K1 C2 68.99(12) . . ?
O5 K1 C2 105.56(13) . . ?
O3 K1 C2 110.35(13) . . ?
O4 K1 C2 130.09(12) . . ?
O2 K1 C2 90.92(12) . . ?
O6 K1 C2 87.30(12) . . ?
O1 K1 C3 85.85(12) . . ?
O5 K1 C3 115.16(12) . . ?
O3 K1 C3 85.87(12) . . ?
O4 K1 C3 112.52(12) . . ?
O2 K1 C3 83.39(12) . . ?
O6 K1 C3 112.39(12) . . ?
C2 K1 C3 25.30(12) . . ?
O1 K1 C1 82.99(12) . . ?
O5 K1 C1 80.17(12) . . ?
O3 K1 C1 123.51(12) . . ?
O4 K1 C1 114.10(12) . . ?
O2 K1 C1 116.38(12) . . ?
O6 K1 C1 75.85(11) . . ?
C2 K1 C1 25.51(12) . . ?
C3 K1 C1 41.36(13) . . ?
O1 K1 C4 109.11(12) . . ?
O5 K1 C4 94.79(12) . . ?
O3 K1 C4 83.40(12) . . ?
O4 K1 C4 89.92(12) . . ?
O2 K1 C4 103.36(12) . . ?
O6 K1 C4 115.82(12) . . ?
C2 K1 C4 41.20(12) . . ?
C3 K1 C4 25.20(12) . . ?
C1 K1 C4 40.66(12) . . ?
O1 K1 C5 107.12(12) . . ?
O5 K1 C5 73.96(12) . . ?
O3 K1 C5 105.32(12) . . ?
O4 K1 C5 90.92(12) . . ?
O2 K1 C5 124.62(12) . . ?
O6 K1 C5 93.15(11) . . ?
C2 K1 C5 41.38(13) . . ?
C3 K1 C5 41.25(13) . . ?
C1 K1 C5 24.78(11) . . ?
C4 K1 C5 24.72(11) . . ?
O12 K2 O9 162.72(12) . . ?
O12 K2 O8 118.36(16) . . ?
O9 K2 O8 59.94(11) . . ?
O12 K2 O10 119.16(16) . . ?
O9 K2 O10 59.18(12) . . ?
O8 K2 O10 119.11(13) . . ?
O12 K2 O7 59.61(17) . . ?
O9 K2 O7 115.32(13) . . ?
O8 K2 O7 58.78(13) . . ?
O10 K2 O7 160.09(12) . . ?
O12 K2 O11 60.34(17) . . ?
O9 K2 O11 114.40(14) . . ?
O8 K2 O11 159.24(12) . . ?
O10 K2 O11 58.88(14) . . ?
O7 K2 O11 115.13(16) . . ?
O12 K2 C44 83.27(13) . . ?
O9 K2 C44 114.01(12) . . ?
O8 K2 C44 103.73(13) . . ?
O10 K2 C44 101.03(13) . . ?
O7 K2 C44 98.54(13) . . ?
O11 K2 C44 96.75(13) . . ?
O12 K2 C59 94.05(14) . 1_455 ?
O9 K2 C59 68.72(13) . 1_455 ?
O8 K2 C59 82.56(12) . 1_455 ?
O10 K2 C59 75.26(13) . 1_455 ?
O7 K2 C59 84.92(14) . 1_455 ?
O11 K2 C59 76.98(13) . 1_455 ?
C44 K2 C59 173.70(14) . 1_455 ?
C38 O1 C27 112.0(4) . . ?
C38 O1 K1 120.3(3) . . ?
C27 O1 K1 117.6(3) . . ?
C29 O2 C28 112.1(4) . . ?
C29 O2 K1 114.4(3) . . ?
C28 O2 K1 113.9(3) . . ?
C30 O3 C31 112.1(4) . . ?
C30 O3 K1 118.8(3) . . ?
C31 O3 K1 116.8(3) . . ?
C32 O4 C33 112.2(4) . . ?
C32 O4 K1 111.1(3) . . ?
C33 O4 K1 109.8(3) . . ?
C35 O5 C34 111.3(4) . . ?
C35 O5 K1 121.1(3) . . ?
C34 O5 K1 118.2(3) . . ?
C37 O6 C36 112.0(4) . . ?
C37 O6 K1 107.4(3) . . ?
C36 O6 K1 111.0(3) . . ?
C75 O7 C65 112.1(6) . . ?
C75 O7 K2 108.4(4) . . ?
C65 O7 K2 112.5(3) . . ?
C66 O8 C67 111.7(5) . . ?
C66 O8 K2 117.9(4) . . ?
C67 O8 K2 116.6(3) . . ?
C68 O9 C69 112.4(4) . . ?
C68 O9 K2 113.2(3) . . ?
C69 O9 K2 114.4(3) . . ?
C71 O10 C70 112.5(5) . . ?
C71 O10 K2 119.0(4) . . ?
C70 O10 K2 118.3(3) . . ?
C72 O11 C73 112.9(6) . . ?
C72 O11 K2 114.0(4) . . ?
C73 O11 K2 109.7(4) . . ?
C76 O12 C74 111.9(6) . . ?
C76 O12 K2 119.7(5) . . ?
C74 O12 K2 118.8(5) . . ?
Si2 Si1 Si6 100.24(8) . . ?
Si2 Si1 Si5 104.20(8) . . ?
Si6 Si1 Si5 98.32(8) . . ?
Si2 Si1 Ti1 108.85(7) . . ?
Si6 Si1 Ti1 120.55(7) . . ?
Si5 Si1 Ti1 121.67(7) . . ?
C12 Si2 C11 104.4(2) . . ?
C12 Si2 Si3 107.71(18) . . ?
C11 Si2 Si3 106.84(18) . . ?
C12 Si2 Si1 118.10(18) . . ?
C11 Si2 Si1 111.55(17) . . ?
Si3 Si2 Si1 107.72(7) . . ?
C14 Si3 C13 104.3(2) . . ?
C14 Si3 Si2 105.07(17) . . ?
C13 Si3 Si2 107.10(17) . . ?
C14 Si3 Si4 114.83(17) . . ?
C13 Si3 Si4 117.35(18) . . ?
Si2 Si3 Si4 107.32(8) . . ?
Si8 Si4 Si3 102.55(8) . . ?
Si8 Si4 Si7 95.64(7) . . ?
Si3 Si4 Si7 107.51(7) . . ?
Si8 Si4 Ti1 115.00(7) . . ?
Si3 Si4 Ti1 112.38(7) . . ?
Si7 Si4 Ti1 121.18(7) . . ?
C17 Si5 C16 106.5(3) . . ?
C17 Si5 C15 102.9(3) . . ?
C16 Si5 C15 103.7(3) . . ?
C17 Si5 Si1 114.54(19) . . ?
C16 Si5 Si1 111.6(2) . . ?
C15 Si5 Si1 116.51(18) . . ?
C18 Si6 C20 102.8(3) . . ?
C18 Si6 C19 106.0(3) . . ?
C20 Si6 C19 103.9(3) . . ?
C18 Si6 Si1 115.03(19) . . ?
C20 Si6 Si1 116.66(19) . . ?
C19 Si6 Si1 111.32(19) . . ?
C22 Si7 C23 102.9(2) . . ?
C22 Si7 C21 105.6(3) . . ?
C23 Si7 C21 102.1(2) . . ?
C22 Si7 Si4 114.62(19) . . ?
C23 Si7 Si4 118.15(17) . . ?
C21 Si7 Si4 112.02(17) . . ?
C26 Si8 C25 102.5(2) . . ?
C26 Si8 C24 106.1(2) . . ?
C25 Si8 C24 103.3(2) . . ?
C26 Si8 Si4 114.04(18) . . ?
C25 Si8 Si4 118.13(18) . . ?
C24 Si8 Si4 111.47(19) . . ?
Si13 Si9 Si14 95.09(7) . . ?
Si13 Si9 Si10 102.05(8) . . ?
Si14 Si9 Si10 100.82(7) . . ?
Si13 Si9 Ti2 119.80(7) . . ?
Si14 Si9 Ti2 122.51(7) . . ?
Si10 Si9 Ti2 112.89(7) . . ?
C50 Si10 C49 106.4(3) . . ?
C50 Si10 Si11 105.81(19) . . ?
C49 Si10 Si11 108.30(19) . . ?
C50 Si10 Si9 113.06(19) . . ?
C49 Si10 Si9 117.24(19) . . ?
Si11 Si10 Si9 105.43(8) . . ?
C51 Si11 C52 103.7(2) . . ?
C51 Si11 Si10 105.61(17) . . ?
C52 Si11 Si10 111.22(18) . . ?
C51 Si11 Si12 113.48(17) . . ?
C52 Si11 Si12 119.32(17) . . ?
Si10 Si11 Si12 102.95(7) . . ?
Si11 Si12 Si16 104.50(7) . . ?
Si11 Si12 Si15 104.66(8) . . ?
Si16 Si12 Si15 97.37(8) . . ?
Si11 Si12 Ti2 110.42(7) . . ?
Si16 Si12 Ti2 117.02(7) . . ?
Si15 Si12 Ti2 120.85(7) . . ?
C55 Si13 C53 105.2(3) . . ?
C55 Si13 C54 101.8(3) . . ?
C53 Si13 C54 105.3(3) . . ?
C55 Si13 Si9 116.70(19) . . ?
C53 Si13 Si9 110.55(18) . . ?
C54 Si13 Si9 116.0(2) . . ?
C56 Si14 C57 102.9(3) . . ?
C56 Si14 C58 106.4(2) . . ?
C57 Si14 C58 103.1(2) . . ?
C56 Si14 Si9 113.32(18) . . ?
C57 Si14 Si9 116.08(18) . . ?
C58 Si14 Si9 113.89(18) . . ?
C61 Si15 C60 104.2(3) . . ?
C61 Si15 C59 101.7(3) . . ?
C60 Si15 C59 103.9(3) . . ?
C61 Si15 Si12 112.8(2) . . ?
C60 Si15 Si12 114.30(18) . . ?
C59 Si15 Si12 118.17(19) . . ?
C64 Si16 C63 104.7(3) . . ?
C64 Si16 C62 103.1(2) . . ?
C63 Si16 C62 106.2(3) . . ?
C64 Si16 Si12 115.90(18) . . ?
C63 Si16 Si12 111.20(19) . . ?
C62 Si16 Si12 114.73(18) . . ?
C5 C1 C2 108.1(4) . . ?
C5 C1 Ti1 75.0(3) . . ?
C2 C1 Ti1 72.8(3) . . ?
C5 C1 K1 79.1(3) . . ?
C2 C1 K1 74.3(3) . . ?
Ti1 C1 K1 128.54(19) . . ?
C3 C2 C1 108.1(4) . . ?
C3 C2 Ti1 73.2(3) . . ?
C1 C2 Ti1 72.6(3) . . ?
C3 C2 K1 78.9(3) . . ?
C1 C2 K1 80.2(3) . . ?
Ti1 C2 K1 131.9(2) . . ?
C2 C3 C4 107.6(5) . . ?
C2 C3 Ti1 72.7(3) . . ?
C4 C3 Ti1 73.5(3) . . ?
C2 C3 K1 75.8(3) . . ?
C4 C3 K1 80.2(3) . . ?
Ti1 C3 K1 129.8(2) . . ?
C5 C4 C3 108.3(4) . . ?
C5 C4 Ti1 74.0(3) . . ?
C3 C4 Ti1 72.1(3) . . ?
C5 C4 K1 77.7(3) . . ?
C3 C4 K1 74.6(3) . . ?
Ti1 C4 K1 125.91(18) . . ?
C1 C5 C4 107.8(4) . . ?
C1 C5 Ti1 71.1(3) . . ?
C4 C5 Ti1 72.2(3) . . ?
C1 C5 K1 76.1(3) . . ?
C4 C5 K1 77.6(3) . . ?
Ti1 C5 K1 124.97(18) . . ?
C10 C6 C7 108.3(5) . . ?
C10 C6 Ti1 74.4(3) . . ?
C7 C6 Ti1 72.8(3) . . ?
C6 C7 C8 108.2(5) . . ?
C6 C7 Ti1 72.6(3) . . ?
C8 C7 Ti1 74.5(3) . . ?
C7 C8 C9 107.3(5) . . ?
C7 C8 Ti1 71.3(3) . . ?
C9 C8 Ti1 72.9(3) . . ?
C10 C9 C8 108.6(5) . . ?
C10 C9 Ti1 73.0(3) . . ?
C8 C9 Ti1 73.0(3) . . ?
C9 C10 C6 107.6(5) . . ?
C9 C10 Ti1 73.1(3) . . ?
C6 C10 Ti1 71.3(3) . . ?
O1 C27 C28 108.4(4) . . ?
O2 C28 C27 108.0(4) . . ?
O2 C29 C30 107.8(4) . . ?
O3 C30 C29 109.2(4) . . ?
O3 C31 C32 108.8(5) . . ?
O4 C32 C31 109.2(4) . . ?
O4 C33 C34 110.8(4) . . ?
O5 C34 C33 108.4(4) . . ?
O5 C35 C36 108.9(4) . . ?
O6 C36 C35 110.2(4) . . ?
O6 C37 C38 110.1(4) . . ?
O1 C38 C37 109.9(4) . . ?
C40 C39 C43 108.0(5) . . ?
C40 C39 Ti2 71.5(3) . . ?
C43 C39 Ti2 74.1(3) . . ?
C39 C40 C41 107.7(5) . . ?
C39 C40 Ti2 74.3(3) . . ?
C41 C40 Ti2 72.6(3) . . ?
C42 C41 C40 108.2(5) . . ?
C42 C41 Ti2 75.7(3) . . ?
C40 C41 Ti2 72.5(3) . . ?
C43 C42 C41 107.6(5) . . ?
C43 C42 Ti2 72.9(3) . . ?
C41 C42 Ti2 70.2(3) . . ?
C42 C43 C39 108.4(5) . . ?
C42 C43 Ti2 73.6(3) . . ?
C39 C43 Ti2 71.9(3) . . ?
C48 C44 C45 109.9(5) . . ?
C48 C44 Ti2 72.8(3) . . ?
C45 C44 Ti2 72.8(3) . . ?
C48 C44 K2 101.4(3) . . ?
C45 C44 K2 92.9(3) . . ?
Ti2 C44 K2 160.9(2) . . ?
C46 C45 C44 106.0(5) . . ?
C46 C45 Ti2 71.7(3) . . ?
C44 C45 Ti2 73.2(3) . . ?
C47 C46 C45 109.3(5) . . ?
C47 C46 Ti2 72.6(3) . . ?
C45 C46 Ti2 74.2(3) . . ?
C46 C47 C48 107.7(5) . . ?
C46 C47 Ti2 73.1(3) . . ?
C48 C47 Ti2 74.2(3) . . ?
C44 C48 C47 107.2(5) . . ?
C44 C48 Ti2 73.6(3) . . ?
C47 C48 Ti2 71.5(3) . . ?
Si15 C59 K2 134.7(3) . 1_655 ?
O7 C65 C66 106.8(5) . . ?
O8 C66 C65 108.3(6) . . ?
O8 C67 C68 109.6(5) . . ?
O9 C68 C67 108.6(4) . . ?
O9 C69 C70 108.1(4) . . ?
O10 C70 C69 110.5(5) . . ?
O10 C71 C72 108.9(6) . . ?
O11 C72 C71 109.3(6) . . ?
O11 C73 C74 108.5(6) . . ?
O12 C74 C73 110.2(7) . . ?
O7 C75 C76 109.1(6) . . ?
O12 C76 C75 108.9(6) . . ?
C93 C90 C91 59.8(4) 2_665 . ?
C93 C90 C94 60.2(4) 2_665 . ?
C91 C90 C94 120.0 . . ?
C93 C91 C92 60.8(3) 2_665 . ?
C93 C91 C90 59.3(3) 2_665 . ?
C92 C91 C90 120.0 . . ?
C94 C92 C91 178.8(7) 2_665 . ?
C94 C92 C93 60.2(6) 2_665 . ?
C91 C92 C93 120.0 . . ?
C94 C92 C93 121.1(7) 2_665 2_665 ?
C91 C92 C93 59.1(4) . 2_665 ?
C93 C92 C93 60.9(4) . 2_665 ?
C90 C93 C91 60.9(7) 2_665 2_665 ?
C90 C93 C94 60.7(5) 2_665 2_665 ?
C91 C93 C94 121.6(6) 2_665 2_665 ?
C90 C93 C92 119.8(3) 2_665 . ?
C91 C93 C92 178.6(12) 2_665 . ?
C94 C93 C92 59.1(5) 2_665 . ?
C90 C93 C92A 120.2(3) 2_665 . ?
C91 C93 C92A 59.3(8) 2_665 . ?
C94 C93 C92A 178.5(7) 2_665 . ?
C92 C93 C92A 120.0 . . ?
C90 C93 C92 121.1(6) 2_665 2_665 ?
C91 C93 C92 60.2(5) 2_665 2_665 ?
C94 C93 C92 177.0(12) 2_665 2_665 ?
C92 C93 C92 119.1(5) . 2_665 ?
C92A C93 C92 1.5(8) . 2_665 ?
C90 C93 C93 177.7(9) 2_665 2_665 ?
C91 C93 C93 119.4(8) 2_665 2_665 ?
C94 C93 C93 118.9(6) 2_665 2_665 ?
C92 C93 C93 59.8(3) . 2_665 ?
C92A C93 C93 60.2(3) . 2_665 ?
C92 C93 C93 59.2(4) 2_665 2_665 ?
C92 C92A C91 128(10) 2_665 2_665 ?
C92 C92A C94 50(10) 2_665 . ?
C91 C92A C94 178.8(14) 2_665 . ?
C92 C92A C93 102(10) 2_665 . ?
C91 C92A C93 59.8(6) 2_665 . ?
C94 C92A C93 120.0 . . ?
C92 C92A C93 64(10) 2_665 2_665 ?
C91 C92A C93 120.5(8) 2_665 2_665 ?
C94 C92A C93 59.3(3) . 2_665 ?
C93 C92A C93 60.7(3) . 2_665 ?
C92 C94 C93 60.7(4) 2_665 2_665 ?
C92 C94 C92A 1.2(10) 2_665 . ?
C93 C94 C92A 60.9(4) 2_665 . ?
C92 C94 C90 119.8(3) 2_665 . ?
C93 C94 C90 59.1(4) 2_665 . ?
C92A C94 C90 120.0 . . ?

loop_
_geom_bond_atom_site_label_1
_geom_bond_atom_site_label_2
_geom_bond_distance
_geom_bond_site_symmetry_2
_geom_bond_publ_flag
Ti1 C6 2.365(5) . ?
Ti1 C7 2.367(5) . ?
Ti1 C1 2.389(5) . ?
Ti1 C2 2.391(5) . ?
Ti1 C3 2.398(5) . ?
Ti1 C10 2.405(5) . ?
Ti1 C9 2.407(5) . ?
Ti1 C8 2.408(5) . ?
Ti1 C4 2.416(5) . ?
Ti1 C5 2.439(5) . ?
Ti1 Si1 2.7684(18) . ?
Ti1 Si4 2.7705(19) . ?
Ti2 C40 2.362(5) . ?
Ti2 C41 2.364(5) . ?
Ti2 C47 2.378(5) . ?
Ti2 C46 2.385(5) . ?
Ti2 C39 2.398(5) . ?
Ti2 C48 2.413(5) . ?
Ti2 C45 2.417(5) . ?
Ti2 C44 2.422(5) . ?
Ti2 C43 2.426(5) . ?
Ti2 C42 2.435(5) . ?
Ti2 Si12 2.7588(18) . ?
Ti2 Si9 2.8347(18) . ?
K1 O1 2.792(4) . ?
K1 O5 2.799(4) . ?
K1 O3 2.801(4) . ?
K1 O4 2.824(4) . ?
K1 O2 2.827(4) . ?
K1 O6 2.924(4) . ?
K1 C2 3.185(5) . ?
K1 C3 3.225(5) . ?
K1 C1 3.260(5) . ?
K1 C4 3.295(5) . ?
K1 C5 3.297(5) . ?
K2 O12 2.757(5) . ?
K2 O9 2.804(4) . ?
K2 O8 2.807(4) . ?
K2 O10 2.827(4) . ?
K2 O7 2.853(5) . ?
K2 O11 2.861(5) . ?
K2 C44 3.292(5) . ?
K2 C59 3.465(6) 1_455 ?
O1 C38 1.418(6) . ?
O1 C27 1.433(6) . ?
O2 C29 1.418(6) . ?
O2 C28 1.430(6) . ?
O3 C30 1.428(6) . ?
O3 C31 1.432(6) . ?
O4 C32 1.422(6) . ?
O4 C33 1.424(6) . ?
O5 C35 1.422(6) . ?
O5 C34 1.439(6) . ?
O6 C37 1.429(6) . ?
O6 C36 1.435(6) . ?
O7 C75 1.418(8) . ?
O7 C65 1.450(8) . ?
O8 C66 1.420(6) . ?
O8 C67 1.424(7) . ?
O9 C68 1.428(6) . ?
O9 C69 1.437(6) . ?
O10 C71 1.422(7) . ?
O10 C70 1.423(7) . ?
O11 C72 1.405(9) . ?
O11 C73 1.466(8) . ?
O12 C76 1.408(9) . ?
O12 C74 1.414(9) . ?
Si1 Si2 2.359(2) . ?
Si1 Si6 2.370(2) . ?
Si1 Si5 2.374(2) . ?
Si2 C12 1.899(5) . ?
Si2 C11 1.907(5) . ?
Si2 Si3 2.358(2) . ?
Si3 C14 1.898(5) . ?
Si3 C13 1.902(5) . ?
Si3 Si4 2.398(2) . ?
Si4 Si8 2.382(2) . ?
Si4 Si7 2.405(2) . ?
Si5 C17 1.882(6) . ?
Si5 C16 1.884(6) . ?
Si5 C15 1.895(5) . ?
Si6 C18 1.891(6) . ?
Si6 C20 1.896(6) . ?
Si6 C19 1.909(6) . ?
Si7 C22 1.882(5) . ?
Si7 C23 1.896(5) . ?
Si7 C21 1.908(5) . ?
Si8 C26 1.893(5) . ?
Si8 C25 1.905(5) . ?
Si8 C24 1.910(5) . ?
Si9 Si13 2.381(2) . ?
Si9 Si14 2.382(2) . ?
Si9 Si10 2.385(2) . ?
Si10 C50 1.896(5) . ?
Si10 C49 1.907(5) . ?
Si10 Si11 2.331(2) . ?
Si11 C51 1.908(5) . ?
Si11 C52 1.909(5) . ?
Si11 Si12 2.368(2) . ?
Si12 Si16 2.371(2) . ?
Si12 Si15 2.397(2) . ?
Si13 C55 1.891(5) . ?
Si13 C53 1.898(5) . ?
Si13 C54 1.899(6) . ?
Si14 C56 1.893(5) . ?
Si14 C57 1.906(5) . ?
Si14 C58 1.906(5) . ?
Si15 C61 1.895(6) . ?
Si15 C60 1.902(6) . ?
Si15 C59 1.906(6) . ?
Si16 C64 1.893(5) . ?
Si16 C63 1.897(5) . ?
Si16 C62 1.909(5) . ?
C1 C5 1.407(7) . ?
C1 C2 1.425(7) . ?
C2 C3 1.404(7) . ?
C3 C4 1.424(7) . ?
C4 C5 1.411(7) . ?
C6 C10 1.404(7) . ?
C6 C7 1.405(7) . ?
C7 C8 1.407(7) . ?
C8 C9 1.411(7) . ?
C9 C10 1.403(7) . ?
C27 C28 1.499(7) . ?
C29 C30 1.499(8) . ?
C31 C32 1.494(8) . ?
C33 C34 1.480(8) . ?
C35 C36 1.492(7) . ?
C37 C38 1.493(7) . ?
C39 C40 1.400(7) . ?
C39 C43 1.411(7) . ?
C40 C41 1.417(7) . ?
C41 C42 1.406(7) . ?
C42 C43 1.402(7) . ?
C44 C48 1.398(7) . ?
C44 C45 1.413(7) . ?
C45 C46 1.409(8) . ?
C46 C47 1.407(7) . ?
C47 C48 1.412(7) . ?
C59 K2 3.465(6) 1_655 ?
C65 C66 1.469(9) . ?
C67 C68 1.480(8) . ?
C69 C70 1.491(8) . ?
C71 C72 1.518(11) . ?
C73 C74 1.476(11) . ?
C75 C76 1.481(11) . ?
C90 C93 1.367(9) 2_665 ?
C90 C91 1.3900 . ?
C90 C94 1.3900 . ?
C91 C93 1.375(9) 2_665 ?
C91 C92 1.3900 . ?
C92 C94 1.367(9) 2_665 ?
C92 C93 1.3900 . ?
C92 C93 1.398(8) 2_665 ?
C93 C90 1.367(9) 2_665 ?
C93 C91 1.375(9) 2_665 ?
C93 C94 1.383(11) 2_665 ?
C93 C92A 1.3900 . ?
C93 C92 1.398(11) 2_665 ?
C93 C93 1.414(9) 2_665 ?
C92A C92 0.04(2) 2_665 ?
C92A C91 1.367(15) 2_665 ?
C92A C94 1.3900 . ?
C92A C93 1.406(9) 2_665 ?
C94 C92 1.367(15) 2_665 ?
C94 C93 1.383(8) 2_665 ?

loop_
_geom_torsion_atom_site_label_1
_geom_torsion_atom_site_label_2
_geom_torsion_atom_site_label_3
_geom_torsion_atom_site_label_4
_geom_torsion
_geom_torsion_site_symmetry_1
_geom_torsion_site_symmetry_2
_geom_torsion_site_symmetry_3
_geom_torsion_site_symmetry_4
_geom_torsion_publ_flag
O5 K1 O1 C38 -3.7(4) . . . . ?
O3 K1 O1 C38 156.9(3) . . . . ?
O4 K1 O1 C38 75.7(5) . . . . ?
O2 K1 O1 C38 155.2(4) . . . . ?
O6 K1 O1 C38 -0.9(3) . . . . ?
C2 K1 O1 C38 -100.6(3) . . . . ?
C3 K1 O1 C38 -120.0(3) . . . . ?
C1 K1 O1 C38 -78.6(3) . . . . ?
C4 K1 O1 C38 -110.2(3) . . . . ?
C5 K1 O1 C38 -84.2(3) . . . . ?
O5 K1 O1 C27 -146.3(3) . . . . ?
O3 K1 O1 C27 14.3(4) . . . . ?
O4 K1 O1 C27 -66.9(5) . . . . ?
O2 K1 O1 C27 12.6(3) . . . . ?
O6 K1 O1 C27 -143.5(3) . . . . ?
C2 K1 O1 C27 116.8(3) . . . . ?
C3 K1 O1 C27 97.3(3) . . . . ?
C1 K1 O1 C27 138.8(3) . . . . ?
C4 K1 O1 C27 107.2(3) . . . . ?
C5 K1 O1 C27 133.1(3) . . . . ?
O1 K1 O2 C29 153.0(3) . . . . ?
O5 K1 O2 C29 -119.0(4) . . . . ?
O3 K1 O2 C29 -25.2(3) . . . . ?
O4 K1 O2 C29 -47.9(3) . . . . ?
O6 K1 O2 C29 175.6(3) . . . . ?
C2 K1 O2 C29 88.1(3) . . . . ?
C3 K1 O2 C29 63.9(3) . . . . ?
C1 K1 O2 C29 89.7(3) . . . . ?
C4 K1 O2 C29 48.5(3) . . . . ?
C5 K1 O2 C29 62.4(3) . . . . ?
O1 K1 O2 C28 22.2(3) . . . . ?
O5 K1 O2 C28 110.2(4) . . . . ?
O3 K1 O2 C28 -156.0(3) . . . . ?
O4 K1 O2 C28 -178.7(3) . . . . ?
O6 K1 O2 C28 44.8(3) . . . . ?
C2 K1 O2 C28 -42.6(3) . . . . ?
C3 K1 O2 C28 -66.8(3) . . . . ?
C1 K1 O2 C28 -41.1(3) . . . . ?
C4 K1 O2 C28 -82.3(3) . . . . ?
C5 K1 O2 C28 -68.4(3) . . . . ?
O1 K1 O3 C30 -10.5(4) . . . . ?
O5 K1 O3 C30 149.7(3) . . . . ?
O4 K1 O3 C30 147.7(4) . . . . ?
O2 K1 O3 C30 -8.7(3) . . . . ?
O6 K1 O3 C30 67.8(5) . . . . ?
C2 K1 O3 C30 -86.9(4) . . . . ?
C3 K1 O3 C30 -93.5(4) . . . . ?
C1 K1 O3 C30 -111.6(3) . . . . ?
C4 K1 O3 C30 -118.6(4) . . . . ?
C5 K1 O3 C30 -130.2(3) . . . . ?
O1 K1 O3 C31 -149.8(3) . . . . ?
O5 K1 O3 C31 10.4(4) . . . . ?
O4 K1 O3 C31 8.4(3) . . . . ?
O2 K1 O3 C31 -148.0(4) . . . . ?
O6 K1 O3 C31 -71.5(5) . . . . ?
C2 K1 O3 C31 133.8(4) . . . . ?
C3 K1 O3 C31 127.3(4) . . . . ?
C1 K1 O3 C31 109.1(4) . . . . ?
C4 K1 O3 C31 102.1(4) . . . . ?
C5 K1 O3 C31 90.5(4) . . . . ?
O1 K1 O4 C32 117.5(4) . . . . ?
O5 K1 O4 C32 -152.5(4) . . . . ?
O3 K1 O4 C32 25.5(3) . . . . ?
O2 K1 O4 C32 47.8(3) . . . . ?
O6 K1 O4 C32 -175.5(3) . . . . ?
C2 K1 O4 C32 -67.0(4) . . . . ?
C3 K1 O4 C32 -45.5(3) . . . . ?
C1 K1 O4 C32 -90.7(3) . . . . ?
C4 K1 O4 C32 -56.9(3) . . . . ?
C5 K1 O4 C32 -81.6(3) . . . . ?
O1 K1 O4 C33 -117.8(4) . . . . ?
O5 K1 O4 C33 -27.8(3) . . . . ?
O3 K1 O4 C33 150.2(3) . . . . ?
O2 K1 O4 C33 172.5(3) . . . . ?
O6 K1 O4 C33 -50.9(3) . . . . ?
C2 K1 O4 C33 57.7(4) . . . . ?
C3 K1 O4 C33 79.2(3) . . . . ?
C1 K1 O4 C33 34.0(3) . . . . ?
C4 K1 O4 C33 67.7(3) . . . . ?
C5 K1 O4 C33 43.0(3) . . . . ?
O1 K1 O5 C35 10.6(4) . . . . ?
O3 K1 O5 C35 -149.6(3) . . . . ?
O4 K1 O5 C35 -147.6(4) . . . . ?
O2 K1 O5 C35 -67.0(5) . . . . ?
O6 K1 O5 C35 7.9(3) . . . . ?
C2 K1 O5 C35 84.8(3) . . . . ?
C3 K1 O5 C35 109.8(3) . . . . ?
C1 K1 O5 C35 87.2(3) . . . . ?
C4 K1 O5 C35 125.3(3) . . . . ?
C5 K1 O5 C35 111.8(3) . . . . ?
O1 K1 O5 C34 154.3(3) . . . . ?
O3 K1 O5 C34 -6.0(4) . . . . ?
O4 K1 O5 C34 -4.0(3) . . . . ?
O2 K1 O5 C34 76.6(5) . . . . ?
O6 K1 O5 C34 151.5(4) . . . . ?
C2 K1 O5 C34 -131.6(3) . . . . ?
C3 K1 O5 C34 -106.6(3) . . . . ?
C1 K1 O5 C34 -129.2(3) . . . . ?
C4 K1 O5 C34 -91.1(3) . . . . ?
C5 K1 O5 C34 -104.6(3) . . . . ?
O1 K1 O6 C37 -30.1(3) . . . . ?
O5 K1 O6 C37 147.1(3) . . . . ?
O3 K1 O6 C37 -119.3(4) . . . . ?
O4 K1 O6 C37 170.5(3) . . . . ?
O2 K1 O6 C37 -52.7(3) . . . . ?
C2 K1 O6 C37 37.0(3) . . . . ?
C3 K1 O6 C37 40.4(3) . . . . ?
C1 K1 O6 C37 60.1(3) . . . . ?
C4 K1 O6 C37 67.8(3) . . . . ?
C5 K1 O6 C37 78.0(3) . . . . ?
O1 K1 O6 C36 -152.7(3) . . . . ?
O5 K1 O6 C36 24.4(3) . . . . ?
O3 K1 O6 C36 118.0(4) . . . . ?
O4 K1 O6 C36 47.8(3) . . . . ?
O2 K1 O6 C36 -175.4(3) . . . . ?
C2 K1 O6 C36 -85.7(3) . . . . ?
C3 K1 O6 C36 -82.3(3) . . . . ?
C1 K1 O6 C36 -62.6(3) . . . . ?
C4 K1 O6 C36 -54.9(3) . . . . ?
C5 K1 O6 C36 -44.7(3) . . . . ?
O12 K2 O7 C75 -29.4(4) . . . . ?
O9 K2 O7 C75 169.3(4) . . . . ?
O8 K2 O7 C75 148.5(4) . . . . ?
O10 K2 O7 C75 -121.7(5) . . . . ?
O11 K2 O7 C75 -54.1(4) . . . . ?
C44 K2 O7 C75 47.5(4) . . . . ?
C59 K2 O7 C75 -127.2(4) 1_455 . . . ?
O12 K2 O7 C65 -154.0(4) . . . . ?
O9 K2 O7 C65 44.7(4) . . . . ?
O8 K2 O7 C65 23.9(4) . . . . ?
O10 K2 O7 C65 113.7(5) . . . . ?
O11 K2 O7 C65 -178.7(4) . . . . ?
C44 K2 O7 C65 -77.0(4) . . . . ?
C59 K2 O7 C65 108.3(4) 1_455 . . . ?
O12 K2 O8 C66 13.5(4) . . . . ?
O9 K2 O8 C66 -146.8(4) . . . . ?
O10 K2 O8 C66 -145.6(4) . . . . ?
O7 K2 O8 C66 11.4(4) . . . . ?
O11 K2 O8 C66 -67.2(6) . . . . ?
C44 K2 O8 C66 103.2(4) . . . . ?
C59 K2 O8 C66 -77.1(4) 1_455 . . . ?
O12 K2 O8 C67 150.5(3) . . . . ?
O9 K2 O8 C67 -9.8(3) . . . . ?
O10 K2 O8 C67 -8.6(4) . . . . ?
O7 K2 O8 C67 148.5(4) . . . . ?
O11 K2 O8 C67 69.9(6) . . . . ?
C44 K2 O8 C67 -119.8(4) . . . . ?
C59 K2 O8 C67 59.9(4) 1_455 . . . ?
O12 K2 O9 C68 -113.1(6) . . . . ?
O8 K2 O9 C68 -23.8(3) . . . . ?
O10 K2 O9 C68 157.3(3) . . . . ?
O7 K2 O9 C68 -44.4(3) . . . . ?
O11 K2 O9 C68 178.7(3) . . . . ?
C44 K2 O9 C68 68.6(3) . . . . ?
C59 K2 O9 C68 -117.6(3) 1_455 . . . ?
O12 K2 O9 C69 116.4(6) . . . . ?
O8 K2 O9 C69 -154.3(3) . . . . ?
O10 K2 O9 C69 26.8(3) . . . . ?
O7 K2 O9 C69 -174.9(3) . . . . ?
O11 K2 O9 C69 48.2(3) . . . . ?
C44 K2 O9 C69 -61.9(3) . . . . ?
C59 K2 O9 C69 111.9(3) 1_455 . . . ?
O12 K2 O10 C71 -12.1(5) . . . . ?
O9 K2 O10 C71 148.0(4) . . . . ?
O8 K2 O10 C71 146.8(4) . . . . ?
O7 K2 O10 C71 68.7(6) . . . . ?
O11 K2 O10 C71 -9.2(4) . . . . ?
C44 K2 O10 C71 -100.5(4) . . . . ?
C59 K2 O10 C71 74.3(4) 1_455 . . . ?
O12 K2 O10 C70 -154.7(3) . . . . ?
O9 K2 O10 C70 5.4(3) . . . . ?
O8 K2 O10 C70 4.2(4) . . . . ?
O7 K2 O10 C70 -73.9(6) . . . . ?
O11 K2 O10 C70 -151.8(4) . . . . ?
C44 K2 O10 C70 116.9(4) . . . . ?
C59 K2 O10 C70 -68.3(4) 1_455 . . . ?
O12 K2 O11 C72 152.8(5) . . . . ?
O9 K2 O11 C72 -45.7(5) . . . . ?
O8 K2 O11 C72 -114.9(5) . . . . ?
O10 K2 O11 C72 -24.3(4) . . . . ?
O7 K2 O11 C72 177.3(4) . . . . ?
C44 K2 O11 C72 74.5(5) . . . . ?
C59 K2 O11 C72 -104.8(5) 1_455 . . . ?
O12 K2 O11 C73 25.0(4) . . . . ?
O9 K2 O11 C73 -173.5(4) . . . . ?
O8 K2 O11 C73 117.3(5) . . . . ?
O10 K2 O11 C73 -152.1(4) . . . . ?
O7 K2 O11 C73 49.5(4) . . . . ?
C44 K2 O11 C73 -53.3(4) . . . . ?
C59 K2 O11 C73 127.4(4) 1_455 . . . ?
O9 K2 O12 C76 74.4(7) . . . . ?
O8 K2 O12 C76 -5.2(5) . . . . ?
O10 K2 O12 C76 153.9(4) . . . . ?
O7 K2 O12 C76 -3.1(4) . . . . ?
O11 K2 O12 C76 151.1(5) . . . . ?
C44 K2 O12 C76 -107.2(4) . . . . ?
C59 K2 O12 C76 78.6(4) 1_455 . . . ?
O9 K2 O12 C74 -69.1(8) . . . . ?
O8 K2 O12 C74 -148.7(4) . . . . ?
O10 K2 O12 C74 10.4(5) . . . . ?
O7 K2 O12 C74 -146.7(5) . . . . ?
O11 K2 O12 C74 7.6(4) . . . . ?
C44 K2 O12 C74 109.3(5) . . . . ?
C59 K2 O12 C74 -65.0(5) 1_455 . . . ?
C6 Ti1 Si1 Si2 -159.02(14) . . . . ?
C7 Ti1 Si1 Si2 -124.51(14) . . . . ?
C1 Ti1 Si1 Si2 98.23(14) . . . . ?
C2 Ti1 Si1 Si2 91.88(18) . . . . ?
C3 Ti1 Si1 Si2 48.20(18) . . . . ?
C10 Ti1 Si1 Si2 -176.84(14) . . . . ?
C9 Ti1 Si1 Si2 -151.57(19) . . . . ?
C8 Ti1 Si1 Si2 -114.87(15) . . . . ?
C4 Ti1 Si1 Si2 41.50(13) . . . . ?
C5 Ti1 Si1 Si2 69.54(13) . . . . ?
Si4 Ti1 Si1 Si2 -36.55(7) . . . . ?
C6 Ti1 Si1 Si6 -44.20(15) . . . . ?
C7 Ti1 Si1 Si6 -9.70(14) . . . . ?
C1 Ti1 Si1 Si6 -146.95(14) . . . . ?
C2 Ti1 Si1 Si6 -153.31(17) . . . . ?
C3 Ti1 Si1 Si6 163.01(17) . . . . ?
C10 Ti1 Si1 Si6 -62.02(16) . . . . ?
C9 Ti1 Si1 Si6 -36.8(2) . . . . ?
C8 Ti1 Si1 Si6 -0.05(16) . . . . ?
C4 Ti1 Si1 Si6 156.32(13) . . . . ?
C5 Ti1 Si1 Si6 -175.64(14) . . . . ?
Si4 Ti1 Si1 Si6 78.27(8) . . . . ?
C6 Ti1 Si1 Si5 79.97(15) . . . . ?
C7 Ti1 Si1 Si5 114.48(14) . . . . ?
C1 Ti1 Si1 Si5 -22.78(14) . . . . ?
C2 Ti1 Si1 Si5 -29.13(19) . . . . ?
C3 Ti1 Si1 Si5 -72.81(18) . . . . ?
C10 Ti1 Si1 Si5 62.16(16) . . . . ?
C9 Ti1 Si1 Si5 87.4(2) . . . . ?
C8 Ti1 Si1 Si5 124.12(16) . . . . ?
C4 Ti1 Si1 Si5 -79.51(14) . . . . ?
C5 Ti1 Si1 Si5 -51.47(14) . . . . ?
Si4 Ti1 Si1 Si5 -157.56(8) . . . . ?
Si6 Si1 Si2 C12 33.4(2) . . . . ?
Si5 Si1 Si2 C12 -68.0(2) . . . . ?
Ti1 Si1 Si2 C12 160.8(2) . . . . ?
Si6 Si1 Si2 C11 154.26(19) . . . . ?
Si5 Si1 Si2 C11 52.9(2) . . . . ?
Ti1 Si1 Si2 C11 -78.3(2) . . . . ?
Si6 Si1 Si2 Si3 -88.80(8) . . . . ?
Si5 Si1 Si2 Si3 169.81(7) . . . . ?
Ti1 Si1 Si2 Si3 38.61(8) . . . . ?
C12 Si2 Si3 C14 89.8(2) . . . . ?
C11 Si2 Si3 C14 -21.9(2) . . . . ?
Si1 Si2 Si3 C14 -141.82(17) . . . . ?
C12 Si2 Si3 C13 -20.7(3) . . . . ?
C11 Si2 Si3 C13 -132.4(2) . . . . ?
Si1 Si2 Si3 C13 107.66(19) . . . . ?
C12 Si2 Si3 Si4 -147.57(18) . . . . ?
C11 Si2 Si3 Si4 100.80(18) . . . . ?
Si1 Si2 Si3 Si4 -19.17(9) . . . . ?
C14 Si3 Si4 Si8 -14.9(2) . . . . ?
C13 Si3 Si4 Si8 108.2(2) . . . . ?
Si2 Si3 Si4 Si8 -131.26(7) . . . . ?
C14 Si3 Si4 Si7 -115.01(19) . . . . ?
C13 Si3 Si4 Si7 8.1(2) . . . . ?
Si2 Si3 Si4 Si7 128.61(8) . . . . ?
C14 Si3 Si4 Ti1 109.17(19) . . . . ?
C13 Si3 Si4 Ti1 -127.76(19) . . . . ?
Si2 Si3 Si4 Ti1 -7.21(9) . . . . ?
C6 Ti1 Si4 Si8 -140.29(16) . . . . ?
C7 Ti1 Si4 Si8 -132.72(14) . . . . ?
C1 Ti1 Si4 Si8 48.58(19) . . . . ?
C2 Ti1 Si4 Si8 8.04(17) . . . . ?
C3 Ti1 Si4 Si8 13.68(14) . . . . ?
C10 Ti1 Si4 Si8 -100.1(2) . . . . ?
C9 Ti1 Si4 Si8 -78.83(15) . . . . ?
C8 Ti1 Si4 Si8 -99.07(14) . . . . ?
C4 Ti1 Si4 Si8 47.33(14) . . . . ?
C5 Ti1 Si4 Si8 67.94(14) . . . . ?
Si1 Ti1 Si4 Si8 142.08(7) . . . . ?
C6 Ti1 Si4 Si3 102.88(17) . . . . ?
C7 Ti1 Si4 Si3 110.45(14) . . . . ?
C1 Ti1 Si4 Si3 -68.26(19) . . . . ?
C2 Ti1 Si4 Si3 -108.79(16) . . . . ?
C3 Ti1 Si4 Si3 -103.15(14) . . . . ?
C10 Ti1 Si4 Si3 143.1(2) . . . . ?
C9 Ti1 Si4 Si3 164.34(14) . . . . ?
C8 Ti1 Si4 Si3 144.10(14) . . . . ?
C4 Ti1 Si4 Si3 -69.51(14) . . . . ?
C5 Ti1 Si4 Si3 -48.89(14) . . . . ?
Si1 Ti1 Si4 Si3 25.25(7) . . . . ?
C6 Ti1 Si4 Si7 -26.15(18) . . . . ?
C7 Ti1 Si4 Si7 -18.58(14) . . . . ?
C1 Ti1 Si4 Si7 162.72(18) . . . . ?
C2 Ti1 Si4 Si7 122.18(16) . . . . ?
C3 Ti1 Si4 Si7 127.82(14) . . . . ?
C10 Ti1 Si4 Si7 14.1(2) . . . . ?
C9 Ti1 Si4 Si7 35.31(16) . . . . ?
C8 Ti1 Si4 Si7 15.07(14) . . . . ?
C4 Ti1 Si4 Si7 161.47(14) . . . . ?
C5 Ti1 Si4 Si7 -177.91(13) . . . . ?
Si1 Ti1 Si4 Si7 -103.78(8) . . . . ?
Si2 Si1 Si5 C17 35.4(2) . . . . ?
Si6 Si1 Si5 C17 -67.5(2) . . . . ?
Ti1 Si1 Si5 C17 158.6(2) . . . . ?
Si2 Si1 Si5 C16 156.5(2) . . . . ?
Si6 Si1 Si5 C16 53.6(2) . . . . ?
Ti1 Si1 Si5 C16 -80.3(2) . . . . ?
Si2 Si1 Si5 C15 -84.7(2) . . . . ?
Si6 Si1 Si5 C15 172.4(2) . . . . ?
Ti1 Si1 Si5 C15 38.5(2) . . . . ?
Si2 Si1 Si6 C18 172.3(2) . . . . ?
Si5 Si1 Si6 C18 -81.5(2) . . . . ?
Ti1 Si1 Si6 C18 53.1(2) . . . . ?
Si2 Si1 Si6 C20 -67.1(2) . . . . ?
Si5 Si1 Si6 C20 39.0(2) . . . . ?
Ti1 Si1 Si6 C20 173.7(2) . . . . ?
Si2 Si1 Si6 C19 51.8(2) . . . . ?
Si5 Si1 Si6 C19 158.0(2) . . . . ?
Ti1 Si1 Si6 C19 -67.4(2) . . . . ?
Si8 Si4 Si7 C22 -78.2(2) . . . . ?
Si3 Si4 Si7 C22 26.9(2) . . . . ?
Ti1 Si4 Si7 C22 158.0(2) . . . . ?
Si8 Si4 Si7 C23 160.22(19) . . . . ?
Si3 Si4 Si7 C23 -94.7(2) . . . . ?
Ti1 Si4 Si7 C23 36.4(2) . . . . ?
Si8 Si4 Si7 C21 42.0(2) . . . . ?
Si3 Si4 Si7 C21 147.1(2) . . . . ?
Ti1 Si4 Si7 C21 -81.8(2) . . . . ?
Si3 Si4 Si8 C26 -61.9(2) . . . . ?
Si7 Si4 Si8 C26 47.5(2) . . . . ?
Ti1 Si4 Si8 C26 175.8(2) . . . . ?
Si3 Si4 Si8 C25 58.6(2) . . . . ?
Si7 Si4 Si8 C25 167.96(19) . . . . ?
Ti1 Si4 Si8 C25 -63.7(2) . . . . ?
Si3 Si4 Si8 C24 178.0(2) . . . . ?
Si7 Si4 Si8 C24 -72.7(2) . . . . ?
Ti1 Si4 Si8 C24 55.7(2) . . . . ?
C40 Ti2 Si9 Si13 109.10(15) . . . . ?
C41 Ti2 Si9 Si13 144.29(15) . . . . ?
C47 Ti2 Si9 Si13 -41.9(2) . . . . ?
C46 Ti2 Si9 Si13 3.5(2) . . . . ?
C39 Ti2 Si9 Si13 95.24(17) . . . . ?
C48 Ti2 Si9 Si13 -49.93(15) . . . . ?
C45 Ti2 Si9 Si13 7.29(15) . . . . ?
C44 Ti2 Si9 Si13 -22.62(15) . . . . ?
C43 Ti2 Si9 Si13 126.6(2) . . . . ?
C42 Ti2 Si9 Si13 157.56(15) . . . . ?
Si12 Ti2 Si9 Si13 -126.05(8) . . . . ?
C40 Ti2 Si9 Si14 -9.99(15) . . . . ?
C41 Ti2 Si9 Si14 25.20(15) . . . . ?
C47 Ti2 Si9 Si14 -160.99(19) . . . . ?
C46 Ti2 Si9 Si14 -115.58(18) . . . . ?
C39 Ti2 Si9 Si14 -23.85(18) . . . . ?
C48 Ti2 Si9 Si14 -169.02(14) . . . . ?
C45 Ti2 Si9 Si14 -111.80(15) . . . . ?
C44 Ti2 Si9 Si14 -141.71(15) . . . . ?
C43 Ti2 Si9 Si14 7.5(2) . . . . ?
C42 Ti2 Si9 Si14 38.47(16) . . . . ?
Si12 Ti2 Si9 Si14 114.86(8) . . . . ?
C40 Ti2 Si9 Si10 -130.70(14) . . . . ?
C41 Ti2 Si9 Si10 -95.51(14) . . . . ?
C47 Ti2 Si9 Si10 78.30(19) . . . . ?
C46 Ti2 Si9 Si10 123.72(18) . . . . ?
C39 Ti2 Si9 Si10 -144.56(16) . . . . ?
C48 Ti2 Si9 Si10 70.27(15) . . . . ?
C45 Ti2 Si9 Si10 127.49(15) . . . . ?
C44 Ti2 Si9 Si10 97.59(15) . . . . ?
C43 Ti2 Si9 Si10 -113.2(2) . . . . ?
C42 Ti2 Si9 Si10 -82.24(15) . . . . ?
Si12 Ti2 Si9 Si10 -5.85(7) . . . . ?
Si13 Si9 Si10 C50 -135.7(2) . . . . ?
Si14 Si9 Si10 C50 -38.1(2) . . . . ?
Ti2 Si9 Si10 C50 94.3(2) . . . . ?
Si13 Si9 Si10 C49 -11.4(2) . . . . ?
Si14 Si9 Si10 C49 86.2(2) . . . . ?
Ti2 Si9 Si10 C49 -141.4(2) . . . . ?
Si13 Si9 Si10 Si11 109.12(8) . . . . ?
Si14 Si9 Si10 Si11 -153.22(7) . . . . ?
Ti2 Si9 Si10 Si11 -20.80(9) . . . . ?
C50 Si10 Si11 C51 162.0(2) . . . . ?
C49 Si10 Si11 C51 48.3(3) . . . . ?
Si9 Si10 Si11 C51 -77.95(18) . . . . ?
C50 Si10 Si11 C52 50.2(3) . . . . ?
C49 Si10 Si11 C52 -63.5(3) . . . . ?
Si9 Si10 Si11 C52 170.24(18) . . . . ?
C50 Si10 Si11 Si12 -78.7(2) . . . . ?
C49 Si10 Si11 Si12 167.57(19) . . . . ?
Si9 Si10 Si11 Si12 41.31(9) . . . . ?
C51 Si11 Si12 Si16 -62.04(19) . . . . ?
C52 Si11 Si12 Si16 60.6(2) . . . . ?
Si10 Si11 Si12 Si16 -175.68(7) . . . . ?
C51 Si11 Si12 Si15 -163.86(18) . . . . ?
C52 Si11 Si12 Si15 -41.2(2) . . . . ?
Si10 Si11 Si12 Si15 82.50(9) . . . . ?
C51 Si11 Si12 Ti2 64.62(19) . . . . ?
C52 Si11 Si12 Ti2 -172.7(2) . . . . ?
Si10 Si11 Si12 Ti2 -49.02(8) . . . . ?
C40 Ti2 Si12 Si11 110.45(16) . . . . ?
C41 Ti2 Si12 Si11 114.32(14) . . . . ?
C47 Ti2 Si12 Si11 -100.64(15) . . . . ?
C46 Ti2 Si12 Si11 -103.52(19) . . . . ?
C39 Ti2 Si12 Si11 153.06(19) . . . . ?
C48 Ti2 Si12 Si11 -67.75(14) . . . . ?
C45 Ti2 Si12 Si11 -62.5(2) . . . . ?
C44 Ti2 Si12 Si11 -46.06(14) . . . . ?
C43 Ti2 Si12 Si11 169.42(15) . . . . ?
C42 Ti2 Si12 Si11 146.92(15) . . . . ?
Si9 Ti2 Si12 Si11 31.49(7) . . . . ?
C40 Ti2 Si12 Si16 -130.22(16) . . . . ?
C41 Ti2 Si12 Si16 -126.35(15) . . . . ?
C47 Ti2 Si12 Si16 18.69(15) . . . . ?
C46 Ti2 Si12 Si16 15.8(2) . . . . ?
C39 Ti2 Si12 Si16 -87.6(2) . . . . ?
C48 Ti2 Si12 Si16 51.57(14) . . . . ?
C45 Ti2 Si12 Si16 56.8(2) . . . . ?
C44 Ti2 Si12 Si16 73.27(15) . . . . ?
C43 Ti2 Si12 Si16 -71.25(16) . . . . ?
C42 Ti2 Si12 Si16 -93.75(15) . . . . ?
Si9 Ti2 Si12 Si16 150.82(7) . . . . ?
C40 Ti2 Si12 Si15 -12.03(18) . . . . ?
C41 Ti2 Si12 Si15 -8.16(15) . . . . ?
C47 Ti2 Si12 Si15 136.88(15) . . . . ?
C46 Ti2 Si12 Si15 134.00(19) . . . . ?
C39 Ti2 Si12 Si15 30.6(2) . . . . ?
C48 Ti2 Si12 Si15 169.76(15) . . . . ?
C45 Ti2 Si12 Si15 175.03(19) . . . . ?
C44 Ti2 Si12 Si15 -168.54(14) . . . . ?
C43 Ti2 Si12 Si15 46.94(16) . . . . ?
C42 Ti2 Si12 Si15 24.44(15) . . . . ?
Si9 Ti2 Si12 Si15 -90.99(9) . . . . ?
Si14 Si9 Si13 C55 -31.8(2) . . . . ?
Si10 Si9 Si13 C55 70.5(2) . . . . ?
Ti2 Si9 Si13 C55 -164.0(2) . . . . ?
Si14 Si9 Si13 C53 88.4(2) . . . . ?
Si10 Si9 Si13 C53 -169.42(19) . . . . ?
Ti2 Si9 Si13 C53 -43.9(2) . . . . ?
Si14 Si9 Si13 C54 -151.8(2) . . . . ?
Si10 Si9 Si13 C54 -49.6(2) . . . . ?
Ti2 Si9 Si13 C54 75.9(2) . . . . ?
Si13 Si9 Si14 C56 -55.4(2) . . . . ?
Si10 Si9 Si14 C56 -158.7(2) . . . . ?
Ti2 Si9 Si14 C56 75.0(2) . . . . ?
Si13 Si9 Si14 C57 -174.2(2) . . . . ?
Si10 Si9 Si14 C57 82.5(2) . . . . ?
Ti2 Si9 Si14 C57 -43.8(2) . . . . ?
Si13 Si9 Si14 C58 66.3(2) . . . . ?
Si10 Si9 Si14 C58 -37.0(2) . . . . ?
Ti2 Si9 Si14 C58 -163.23(19) . . . . ?
Si11 Si12 Si15 C61 146.9(2) . . . . ?
Si16 Si12 Si15 C61 39.8(2) . . . . ?
Ti2 Si12 Si15 C61 -87.9(2) . . . . ?
Si11 Si12 Si15 C60 28.1(2) . . . . ?
Si16 Si12 Si15 C60 -79.1(2) . . . . ?
Ti2 Si12 Si15 C60 153.3(2) . . . . ?
Si11 Si12 Si15 C59 -94.7(2) . . . . ?
Si16 Si12 Si15 C59 158.1(2) . . . . ?
Ti2 Si12 Si15 C59 30.5(2) . . . . ?
Si11 Si12 Si16 C64 58.5(2) . . . . ?
Si15 Si12 Si16 C64 165.8(2) . . . . ?
Ti2 Si12 Si16 C64 -64.0(2) . . . . ?
Si11 Si12 Si16 C63 177.8(2) . . . . ?
Si15 Si12 Si16 C63 -74.9(2) . . . . ?
Ti2 Si12 Si16 C63 55.4(2) . . . . ?
Si11 Si12 Si16 C62 -61.6(2) . . . . ?
Si15 Si12 Si16 C62 45.7(2) . . . . ?
Ti2 Si12 Si16 C62 175.9(2) . . . . ?
C6 Ti1 C1 C5 -137.2(3) . . . . ?
C7 Ti1 C1 C5 -143.0(3) . . . . ?
C2 Ti1 C1 C5 114.8(4) . . . . ?
C3 Ti1 C1 C5 77.9(3) . . . . ?
C10 Ti1 C1 C5 -165.8(3) . . . . ?
C9 Ti1 C1 C5 164.7(3) . . . . ?
C8 Ti1 C1 C5 166.7(3) . . . . ?
C4 Ti1 C1 C5 36.5(3) . . . . ?
Si1 Ti1 C1 C5 -56.3(3) . . . . ?
Si4 Ti1 C1 C5 35.1(4) . . . . ?
C6 Ti1 C1 C2 108.0(3) . . . . ?
C7 Ti1 C1 C2 102.2(3) . . . . ?
C3 Ti1 C1 C2 -36.9(3) . . . . ?
C10 Ti1 C1 C2 79.4(3) . . . . ?
C9 Ti1 C1 C2 49.9(3) . . . . ?
C8 Ti1 C1 C2 51.9(4) . . . . ?
C4 Ti1 C1 C2 -78.3(3) . . . . ?
C5 Ti1 C1 C2 -114.8(4) . . . . ?
Si1 Ti1 C1 C2 -171.1(3) . . . . ?
Si4 Ti1 C1 C2 -79.8(3) . . . . ?
C6 Ti1 C1 K1 160.4(2) . . . . ?
C7 Ti1 C1 K1 154.6(2) . . . . ?
C2 Ti1 C1 K1 52.4(3) . . . . ?
C3 Ti1 C1 K1 15.5(2) . . . . ?
C10 Ti1 C1 K1 131.8(3) . . . . ?
C9 Ti1 C1 K1 102.4(2) . . . . ?
C8 Ti1 C1 K1 104.3(3) . . . . ?
C4 Ti1 C1 K1 -25.8(2) . . . . ?
C5 Ti1 C1 K1 -62.4(3) . . . . ?
Si1 Ti1 C1 K1 -118.7(2) . . . . ?
Si4 Ti1 C1 K1 -27.3(3) . . . . ?
O1 K1 C1 C5 -167.0(3) . . . . ?
O5 K1 C1 C5 72.9(3) . . . . ?
O3 K1 C1 C5 -47.3(3) . . . . ?
O4 K1 C1 C5 22.0(3) . . . . ?
O2 K1 C1 C5 -116.0(3) . . . . ?
O6 K1 C1 C5 132.9(3) . . . . ?
C2 K1 C1 C5 -112.5(4) . . . . ?
C3 K1 C1 C5 -75.3(3) . . . . ?
C4 K1 C1 C5 -36.5(3) . . . . ?
O1 K1 C1 C2 -54.5(3) . . . . ?
O5 K1 C1 C2 -174.6(3) . . . . ?
O3 K1 C1 C2 65.2(3) . . . . ?
O4 K1 C1 C2 134.5(3) . . . . ?
O2 K1 C1 C2 -3.5(3) . . . . ?
O6 K1 C1 C2 -114.6(3) . . . . ?
C3 K1 C1 C2 37.2(3) . . . . ?
C4 K1 C1 C2 76.0(3) . . . . ?
C5 K1 C1 C2 112.5(4) . . . . ?
O1 K1 C1 Ti1 -106.3(2) . . . . ?
O5 K1 C1 Ti1 133.6(2) . . . . ?
O3 K1 C1 Ti1 13.4(3) . . . . ?
O4 K1 C1 Ti1 82.6(2) . . . . ?
O2 K1 C1 Ti1 -55.4(3) . . . . ?
O6 K1 C1 Ti1 -166.4(3) . . . . ?
C2 K1 C1 Ti1 -51.9(3) . . . . ?
C3 K1 C1 Ti1 -14.64(19) . . . . ?
C4 K1 C1 Ti1 24.18(19) . . . . ?
C5 K1 C1 Ti1 60.6(3) . . . . ?
C5 C1 C2 C3 -2.2(6) . . . . ?
Ti1 C1 C2 C3 65.1(3) . . . . ?
K1 C1 C2 C3 -74.8(3) . . . . ?
C5 C1 C2 Ti1 -67.3(3) . . . . ?
K1 C1 C2 Ti1 -139.91(15) . . . . ?
C5 C1 C2 K1 72.6(3) . . . . ?
Ti1 C1 C2 K1 139.91(15) . . . . ?
C6 Ti1 C2 C3 161.5(3) . . . . ?
C7 Ti1 C2 C3 129.8(3) . . . . ?
C1 Ti1 C2 C3 -115.8(4) . . . . ?
C10 Ti1 C2 C3 148.9(3) . . . . ?
C9 Ti1 C2 C3 114.3(3) . . . . ?
C8 Ti1 C2 C3 100.3(3) . . . . ?
C4 Ti1 C2 C3 -37.8(3) . . . . ?
C5 Ti1 C2 C3 -78.5(3) . . . . ?
Si1 Ti1 C2 C3 -104.6(3) . . . . ?
Si4 Ti1 C2 C3 10.1(3) . . . . ?
C6 Ti1 C2 C1 -82.8(3) . . . . ?
C7 Ti1 C2 C1 -114.5(3) . . . . ?
C3 Ti1 C2 C1 115.8(4) . . . . ?
C10 Ti1 C2 C1 -95.3(3) . . . . ?
C9 Ti1 C2 C1 -129.9(3) . . . . ?
C8 Ti1 C2 C1 -143.9(3) . . . . ?
C4 Ti1 C2 C1 78.0(3) . . . . ?
C5 Ti1 C2 C1 37.3(3) . . . . ?
Si1 Ti1 C2 C1 11.2(4) . . . . ?
Si4 Ti1 C2 C1 125.9(3) . . . . ?
C6 Ti1 C2 K1 -141.3(2) . . . . ?
C7 Ti1 C2 K1 -173.0(2) . . . . ?
C1 Ti1 C2 K1 -58.5(3) . . . . ?
C3 Ti1 C2 K1 57.2(3) . . . . ?
C10 Ti1 C2 K1 -153.9(3) . . . . ?
C9 Ti1 C2 K1 171.5(3) . . . . ?
C8 Ti1 C2 K1 157.6(2) . . . . ?
C4 Ti1 C2 K1 19.5(2) . . . . ?
C5 Ti1 C2 K1 -21.3(2) . . . . ?
Si1 Ti1 C2 K1 -47.3(3) . . . . ?
Si4 Ti1 C2 K1 67.3(3) . . . . ?
O1 K1 C2 C3 -129.1(3) . . . . ?
O5 K1 C2 C3 116.3(3) . . . . ?
O3 K1 C2 C3 -15.4(3) . . . . ?
O4 K1 C2 C3 52.5(4) . . . . ?
O2 K1 C2 C3 -72.4(3) . . . . ?
O6 K1 C2 C3 172.8(3) . . . . ?
C1 K1 C2 C3 110.8(4) . . . . ?
C4 K1 C2 C3 37.1(3) . . . . ?
C5 K1 C2 C3 74.9(3) . . . . ?
O1 K1 C2 C1 120.1(3) . . . . ?
O5 K1 C2 C1 5.5(3) . . . . ?
O3 K1 C2 C1 -126.2(3) . . . . ?
O4 K1 C2 C1 -58.3(3) . . . . ?
O2 K1 C2 C1 176.9(3) . . . . ?
O6 K1 C2 C1 62.0(3) . . . . ?
C3 K1 C2 C1 -110.8(4) . . . . ?
C4 K1 C2 C1 -73.7(3) . . . . ?
C5 K1 C2 C1 -35.9(3) . . . . ?
O1 K1 C2 Ti1 175.8(3) . . . . ?
O5 K1 C2 Ti1 61.2(3) . . . . ?
O3 K1 C2 Ti1 -70.5(3) . . . . ?
O4 K1 C2 Ti1 -2.7(4) . . . . ?
O2 K1 C2 Ti1 -127.5(3) . . . . ?
O6 K1 C2 Ti1 117.7(3) . . . . ?
C3 K1 C2 Ti1 -55.1(3) . . . . ?
C1 K1 C2 Ti1 55.7(3) . . . . ?
C4 K1 C2 Ti1 -18.0(2) . . . . ?
C5 K1 C2 Ti1 19.8(2) . . . . ?
C1 C2 C3 C4 1.1(6) . . . . ?
Ti1 C2 C3 C4 65.7(3) . . . . ?
K1 C2 C3 C4 -74.6(3) . . . . ?
C1 C2 C3 Ti1 -64.7(3) . . . . ?
K1 C2 C3 Ti1 -140.38(15) . . . . ?
C1 C2 C3 K1 75.7(3) . . . . ?
Ti1 C2 C3 K1 140.38(15) . . . . ?
C6 Ti1 C3 C2 -29.1(5) . . . . ?
C7 Ti1 C3 C2 -89.9(4) . . . . ?
C1 Ti1 C3 C2 37.6(3) . . . . ?
C10 Ti1 C3 C2 -32.3(3) . . . . ?
C9 Ti1 C3 C2 -63.4(3) . . . . ?
C8 Ti1 C3 C2 -92.9(3) . . . . ?
C4 Ti1 C3 C2 115.0(4) . . . . ?
C5 Ti1 C3 C2 78.3(3) . . . . ?
Si1 Ti1 C3 C2 103.1(3) . . . . ?
Si4 Ti1 C3 C2 -171.3(3) . . . . ?
C6 Ti1 C3 C4 -144.1(3) . . . . ?
C7 Ti1 C3 C4 155.1(3) . . . . ?
C1 Ti1 C3 C4 -77.4(3) . . . . ?
C2 Ti1 C3 C4 -115.0(4) . . . . ?
C10 Ti1 C3 C4 -147.3(3) . . . . ?
C9 Ti1 C3 C4 -178.4(3) . . . . ?
C8 Ti1 C3 C4 152.1(3) . . . . ?
C5 Ti1 C3 C4 -36.8(3) . . . . ?
Si1 Ti1 C3 C4 -11.9(3) . . . . ?
Si4 Ti1 C3 C4 73.7(3) . . . . ?
C6 Ti1 C3 K1 -82.7(4) . . . . ?
C7 Ti1 C3 K1 -143.5(3) . . . . ?
C1 Ti1 C3 K1 -16.0(2) . . . . ?
C2 Ti1 C3 K1 -53.5(3) . . . . ?
C10 Ti1 C3 K1 -85.9(3) . . . . ?
C9 Ti1 C3 K1 -117.0(3) . . . . ?
C8 Ti1 C3 K1 -146.5(2) . . . . ?
C4 Ti1 C3 K1 61.5(3) . . . . ?
C5 Ti1 C3 K1 24.7(2) . . . . ?
Si1 Ti1 C3 K1 49.6(3) . . . . ?
Si4 Ti1 C3 K1 135.1(2) . . . . ?
O1 K1 C3 C2 46.6(3) . . . . ?
O5 K1 C3 C2 -72.5(3) . . . . ?
O3 K1 C3 C2 165.6(3) . . . . ?
O4 K1 C3 C2 -139.0(3) . . . . ?
O2 K1 C3 C2 106.4(3) . . . . ?
O6 K1 C3 C2 -7.8(3) . . . . ?
C1 K1 C3 C2 -37.5(3) . . . . ?
C4 K1 C3 C2 -111.1(4) . . . . ?
C5 K1 C3 C2 -75.5(3) . . . . ?
O1 K1 C3 C4 157.7(3) . . . . ?
O5 K1 C3 C4 38.6(3) . . . . ?
O3 K1 C3 C4 -83.3(3) . . . . ?
O4 K1 C3 C4 -27.8(3) . . . . ?
O2 K1 C3 C4 -142.4(3) . . . . ?
O6 K1 C3 C4 103.3(3) . . . . ?
C2 K1 C3 C4 111.1(4) . . . . ?
C1 K1 C3 C4 73.6(3) . . . . ?
C5 K1 C3 C4 35.7(3) . . . . ?
O1 K1 C3 Ti1 99.0(2) . . . . ?
O5 K1 C3 Ti1 -20.2(3) . . . . ?
O3 K1 C3 Ti1 -142.0(3) . . . . ?
O4 K1 C3 Ti1 -86.6(3) . . . . ?
O2 K1 C3 Ti1 158.8(3) . . . . ?
O6 K1 C3 Ti1 44.6(3) . . . . ?
C2 K1 C3 Ti1 52.4(3) . . . . ?
C1 K1 C3 Ti1 14.85(19) . . . . ?
C4 K1 C3 Ti1 -58.7(3) . . . . ?
C5 K1 C3 Ti1 -23.08(19) . . . . ?
C2 C3 C4 C5 0.4(5) . . . . ?
Ti1 C3 C4 C5 65.6(3) . . . . ?
K1 C3 C4 C5 -71.1(3) . . . . ?
C2 C3 C4 Ti1 -65.2(3) . . . . ?
K1 C3 C4 Ti1 -136.75(15) . . . . ?
C2 C3 C4 K1 71.6(3) . . . . ?
Ti1 C3 C4 K1 136.75(15) . . . . ?
C6 Ti1 C4 C5 -19.4(6) . . . . ?
C7 Ti1 C4 C5 142.1(7) . . . . ?
C1 Ti1 C4 C5 -36.6(3) . . . . ?
C2 Ti1 C4 C5 -78.4(3) . . . . ?
C3 Ti1 C4 C5 -115.9(4) . . . . ?
C10 Ti1 C4 C5 -69.1(4) . . . . ?
C9 Ti1 C4 C5 -113.9(3) . . . . ?
C8 Ti1 C4 C5 -158.9(3) . . . . ?
Si1 Ti1 C4 C5 54.8(3) . . . . ?
Si4 Ti1 C4 C5 142.3(3) . . . . ?
C6 Ti1 C4 C3 96.5(5) . . . . ?
C7 Ti1 C4 C3 -102.0(7) . . . . ?
C1 Ti1 C4 C3 79.3(3) . . . . ?
C2 Ti1 C4 C3 37.5(3) . . . . ?
C10 Ti1 C4 C3 46.8(4) . . . . ?
C9 Ti1 C4 C3 2.0(4) . . . . ?
C8 Ti1 C4 C3 -43.0(4) . . . . ?
C5 Ti1 C4 C3 115.9(4) . . . . ?
Si1 Ti1 C4 C3 170.7(3) . . . . ?
Si4 Ti1 C4 C3 -101.8(3) . . . . ?
C6 Ti1 C4 K1 41.9(6) . . . . ?
C7 Ti1 C4 K1 -156.6(6) . . . . ?
C1 Ti1 C4 K1 24.62(19) . . . . ?
C2 Ti1 C4 K1 -17.2(2) . . . . ?
C3 Ti1 C4 K1 -54.7(3) . . . . ?
C10 Ti1 C4 K1 -7.9(4) . . . . ?
C9 Ti1 C4 K1 -52.7(3) . . . . ?
C8 Ti1 C4 K1 -97.6(3) . . . . ?
C5 Ti1 C4 K1 61.2(3) . . . . ?
Si1 Ti1 C4 K1 116.01(19) . . . . ?
Si4 Ti1 C4 K1 -156.4(2) . . . . ?
O1 K1 C4 C5 89.6(3) . . . . ?
O5 K1 C4 C5 -32.3(3) . . . . ?
O3 K1 C4 C5 -152.5(3) . . . . ?
O4 K1 C4 C5 -92.4(3) . . . . ?
O2 K1 C4 C5 151.7(3) . . . . ?
O6 K1 C4 C5 25.2(3) . . . . ?
C2 K1 C4 C5 75.9(3) . . . . ?
C3 K1 C4 C5 113.2(4) . . . . ?
C1 K1 C4 C5 36.6(3) . . . . ?
O1 K1 C4 C3 -23.6(3) . . . . ?
O5 K1 C4 C3 -145.5(3) . . . . ?
O3 K1 C4 C3 94.3(3) . . . . ?
O4 K1 C4 C3 154.5(3) . . . . ?
O2 K1 C4 C3 38.5(3) . . . . ?
O6 K1 C4 C3 -88.0(3) . . . . ?
C2 K1 C4 C3 -37.2(3) . . . . ?
C1 K1 C4 C3 -76.6(3) . . . . ?
C5 K1 C4 C3 -113.2(4) . . . . ?
O1 K1 C4 Ti1 30.0(3) . . . . ?
O5 K1 C4 Ti1 -91.9(2) . . . . ?
O3 K1 C4 Ti1 147.9(2) . . . . ?
O4 K1 C4 Ti1 -151.9(2) . . . . ?
O2 K1 C4 Ti1 92.1(2) . . . . ?
O6 K1 C4 Ti1 -34.4(3) . . . . ?
C2 K1 C4 Ti1 16.36(19) . . . . ?
C3 K1 C4 Ti1 53.6(3) . . . . ?
C1 K1 C4 Ti1 -23.02(18) . . . . ?
C5 K1 C4 Ti1 -59.6(3) . . . . ?
C2 C1 C5 C4 2.5(5) . . . . ?
Ti1 C1 C5 C4 -63.3(3) . . . . ?
K1 C1 C5 C4 71.8(3) . . . . ?
C2 C1 C5 Ti1 65.8(3) . . . . ?
K1 C1 C5 Ti1 135.12(14) . . . . ?
C2 C1 C5 K1 -69.3(3) . . . . ?
Ti1 C1 C5 K1 -135.12(14) . . . . ?
C3 C4 C5 C1 -1.8(5) . . . . ?
Ti1 C4 C5 C1 62.6(3) . . . . ?
K1 C4 C5 C1 -70.8(3) . . . . ?
C3 C4 C5 Ti1 -64.4(3) . . . . ?
K1 C4 C5 Ti1 -133.40(14) . . . . ?
C3 C4 C5 K1 69.0(3) . . . . ?
Ti1 C4 C5 K1 133.40(14) . . . . ?
C6 Ti1 C5 C1 54.8(4) . . . . ?
C7 Ti1 C5 C1 84.5(5) . . . . ?
C2 Ti1 C5 C1 -38.2(3) . . . . ?
C3 Ti1 C5 C1 -79.3(3) . . . . ?
C10 Ti1 C5 C1 15.9(3) . . . . ?
C9 Ti1 C5 C1 -20.8(4) . . . . ?
C8 Ti1 C5 C1 -42.8(8) . . . . ?
C4 Ti1 C5 C1 -116.7(4) . . . . ?
Si1 Ti1 C5 C1 120.7(3) . . . . ?
Si4 Ti1 C5 C1 -155.0(3) . . . . ?
C6 Ti1 C5 C4 171.5(3) . . . . ?
C7 Ti1 C5 C4 -158.8(4) . . . . ?
C1 Ti1 C5 C4 116.7(4) . . . . ?
C2 Ti1 C5 C4 78.5(3) . . . . ?
C3 Ti1 C5 C4 37.4(3) . . . . ?
C10 Ti1 C5 C4 132.6(3) . . . . ?
C9 Ti1 C5 C4 95.9(3) . . . . ?
C8 Ti1 C5 C4 73.9(8) . . . . ?
Si1 Ti1 C5 C4 -122.6(3) . . . . ?
Si4 Ti1 C5 C4 -38.3(3) . . . . ?
C6 Ti1 C5 K1 111.5(2) . . . . ?
C7 Ti1 C5 K1 141.2(3) . . . . ?
C1 Ti1 C5 K1 56.7(3) . . . . ?
C2 Ti1 C5 K1 18.54(19) . . . . ?
C3 Ti1 C5 K1 -22.54(19) . . . . ?
C10 Ti1 C5 K1 72.6(3) . . . . ?
C9 Ti1 C5 K1 35.9(3) . . . . ?
C8 Ti1 C5 K1 13.9(8) . . . . ?
C4 Ti1 C5 K1 -60.0(3) . . . . ?
Si1 Ti1 C5 K1 177.5(2) . . . . ?
Si4 Ti1 C5 K1 -98.29(18) . . . . ?
O1 K1 C5 C1 13.5(3) . . . . ?
O5 K1 C5 C1 -101.5(3) . . . . ?
O3 K1 C5 C1 140.6(3) . . . . ?
O4 K1 C5 C1 -160.0(3) . . . . ?
O2 K1 C5 C1 78.0(3) . . . . ?
O6 K1 C5 C1 -45.3(3) . . . . ?
C2 K1 C5 C1 37.0(3) . . . . ?
C3 K1 C5 C1 75.8(3) . . . . ?
C4 K1 C5 C1 112.2(4) . . . . ?
O1 K1 C5 C4 -98.6(3) . . . . ?
O5 K1 C5 C4 146.3(3) . . . . ?
O3 K1 C5 C4 28.4(3) . . . . ?
O4 K1 C5 C4 87.8(3) . . . . ?
O2 K1 C5 C4 -34.1(3) . . . . ?
O6 K1 C5 C4 -157.5(3) . . . . ?
C2 K1 C5 C4 -75.2(3) . . . . ?
C3 K1 C5 C4 -36.4(3) . . . . ?
C1 K1 C5 C4 -112.2(4) . . . . ?
O1 K1 C5 Ti1 -41.0(2) . . . . ?
O5 K1 C5 Ti1 -156.0(2) . . . . ?
O3 K1 C5 Ti1 86.0(2) . . . . ?
O4 K1 C5 Ti1 145.4(2) . . . . ?
O2 K1 C5 Ti1 23.5(3) . . . . ?
O6 K1 C5 Ti1 -99.9(2) . . . . ?
C2 K1 C5 Ti1 -17.56(18) . . . . ?
C3 K1 C5 Ti1 21.19(18) . . . . ?
C1 K1 C5 Ti1 -54.6(3) . . . . ?
C4 K1 C5 Ti1 57.6(3) . . . . ?
C7 Ti1 C6 C10 115.2(5) . . . . ?
C1 Ti1 C6 C10 -57.8(3) . . . . ?
C2 Ti1 C6 C10 -22.4(4) . . . . ?
C3 Ti1 C6 C10 -5.4(5) . . . . ?
C9 Ti1 C6 C10 36.9(3) . . . . ?
C8 Ti1 C6 C10 77.9(3) . . . . ?
C4 Ti1 C6 C10 -72.5(6) . . . . ?
C5 Ti1 C6 C10 -85.7(3) . . . . ?
Si1 Ti1 C6 C10 -149.2(3) . . . . ?
Si4 Ti1 C6 C10 128.7(3) . . . . ?
C1 Ti1 C6 C7 -173.0(3) . . . . ?
C2 Ti1 C6 C7 -137.6(3) . . . . ?
C3 Ti1 C6 C7 -120.6(3) . . . . ?
C10 Ti1 C6 C7 -115.2(5) . . . . ?
C9 Ti1 C6 C7 -78.3(3) . . . . ?
C8 Ti1 C6 C7 -37.4(3) . . . . ?
C4 Ti1 C6 C7 172.3(4) . . . . ?
C5 Ti1 C6 C7 159.1(3) . . . . ?
Si1 Ti1 C6 C7 95.6(3) . . . . ?
Si4 Ti1 C6 C7 13.4(3) . . . . ?
C10 C6 C7 C8 -0.1(6) . . . . ?
Ti1 C6 C7 C8 66.5(3) . . . . ?
C10 C6 C7 Ti1 -66.6(4) . . . . ?
C1 Ti1 C7 C6 10.1(4) . . . . ?
C2 Ti1 C7 C6 59.9(4) . . . . ?
C3 Ti1 C7 C6 110.3(4) . . . . ?
C10 Ti1 C7 C6 37.4(3) . . . . ?
C9 Ti1 C7 C6 78.1(3) . . . . ?
C8 Ti1 C7 C6 115.3(4) . . . . ?
C4 Ti1 C7 C6 -168.4(6) . . . . ?
C5 Ti1 C7 C6 -44.9(5) . . . . ?
Si1 Ti1 C7 C6 -79.9(3) . . . . ?
Si4 Ti1 C7 C6 -168.6(3) . . . . ?
C6 Ti1 C7 C8 -115.3(4) . . . . ?
C1 Ti1 C7 C8 -105.2(3) . . . . ?
C2 Ti1 C7 C8 -55.4(4) . . . . ?
C3 Ti1 C7 C8 -4.9(5) . . . . ?
C10 Ti1 C7 C8 -77.9(3) . . . . ?
C9 Ti1 C7 C8 -37.2(3) . . . . ?
C4 Ti1 C7 C8 76.3(8) . . . . ?
C5 Ti1 C7 C8 -160.2(4) . . . . ?
Si1 Ti1 C7 C8 164.8(3) . . . . ?
Si4 Ti1 C7 C8 76.1(3) . . . . ?
C6 C7 C8 C9 -0.8(6) . . . . ?
Ti1 C7 C8 C9 64.5(3) . . . . ?
C6 C7 C8 Ti1 -65.3(3) . . . . ?
C6 Ti1 C8 C7 37.7(3) . . . . ?
C1 Ti1 C8 C7 112.2(3) . . . . ?
C2 Ti1 C8 C7 140.6(3) . . . . ?
C3 Ti1 C8 C7 177.0(3) . . . . ?
C10 Ti1 C8 C7 78.8(3) . . . . ?
C9 Ti1 C8 C7 115.6(4) . . . . ?
C4 Ti1 C8 C7 -158.5(3) . . . . ?
C5 Ti1 C8 C7 144.6(7) . . . . ?
Si1 Ti1 C8 C7 -17.2(3) . . . . ?
Si4 Ti1 C8 C7 -100.3(3) . . . . ?
C6 Ti1 C8 C9 -77.9(3) . . . . ?
C7 Ti1 C8 C9 -115.6(4) . . . . ?
C1 Ti1 C8 C9 -3.4(4) . . . . ?
C2 Ti1 C8 C9 25.0(4) . . . . ?
C3 Ti1 C8 C9 61.4(3) . . . . ?
C10 Ti1 C8 C9 -36.8(3) . . . . ?
C4 Ti1 C8 C9 85.9(4) . . . . ?
C5 Ti1 C8 C9 29.0(9) . . . . ?
Si1 Ti1 C8 C9 -132.9(3) . . . . ?
Si4 Ti1 C8 C9 144.0(3) . . . . ?
C7 C8 C9 C10 1.3(6) . . . . ?
Ti1 C8 C9 C10 64.8(4) . . . . ?
C7 C8 C9 Ti1 -63.4(3) . . . . ?
C6 Ti1 C9 C10 -37.3(3) . . . . ?
C7 Ti1 C9 C10 -78.9(3) . . . . ?
C1 Ti1 C9 C10 61.3(3) . . . . ?
C2 Ti1 C9 C10 87.7(3) . . . . ?
C3 Ti1 C9 C10 118.5(3) . . . . ?
C8 Ti1 C9 C10 -116.3(5) . . . . ?
C4 Ti1 C9 C10 117.3(3) . . . . ?
C5 Ti1 C9 C10 72.9(4) . . . . ?
Si1 Ti1 C9 C10 -46.1(4) . . . . ?
Si4 Ti1 C9 C10 -153.8(3) . . . . ?
C6 Ti1 C9 C8 79.0(3) . . . . ?
C7 Ti1 C9 C8 37.4(3) . . . . ?
C1 Ti1 C9 C8 177.5(3) . . . . ?
C2 Ti1 C9 C8 -156.1(3) . . . . ?
C3 Ti1 C9 C8 -125.3(3) . . . . ?
C10 Ti1 C9 C8 116.3(5) . . . . ?
C4 Ti1 C9 C8 -126.4(3) . . . . ?
C5 Ti1 C9 C8 -170.8(3) . . . . ?
Si1 Ti1 C9 C8 70.2(4) . . . . ?
Si4 Ti1 C9 C8 -37.5(3) . . . . ?
C8 C9 C10 C6 -1.4(6) . . . . ?
Ti1 C9 C10 C6 63.4(4) . . . . ?
C8 C9 C10 Ti1 -64.8(4) . . . . ?
C7 C6 C10 C9 0.9(6) . . . . ?
Ti1 C6 C10 C9 -64.6(4) . . . . ?
C7 C6 C10 Ti1 65.5(3) . . . . ?
C6 Ti1 C10 C9 115.9(5) . . . . ?
C7 Ti1 C10 C9 78.1(3) . . . . ?
C1 Ti1 C10 C9 -120.1(3) . . . . ?
C2 Ti1 C10 C9 -85.3(3) . . . . ?
C3 Ti1 C10 C9 -67.6(3) . . . . ?
C8 Ti1 C10 C9 37.0(3) . . . . ?
C4 Ti1 C10 C9 -93.3(4) . . . . ?
C5 Ti1 C10 C9 -128.9(3) . . . . ?
Si1 Ti1 C10 C9 148.3(3) . . . . ?
Si4 Ti1 C10 C9 38.1(4) . . . . ?
C7 Ti1 C10 C6 -37.7(3) . . . . ?
C1 Ti1 C10 C6 124.1(3) . . . . ?
C2 Ti1 C10 C6 158.8(3) . . . . ?
C3 Ti1 C10 C6 176.6(3) . . . . ?
C9 Ti1 C10 C6 -115.9(5) . . . . ?
C8 Ti1 C10 C6 -78.9(3) . . . . ?
C4 Ti1 C10 C6 150.9(3) . . . . ?
C5 Ti1 C10 C6 115.2(3) . . . . ?
Si1 Ti1 C10 C6 32.4(3) . . . . ?
Si4 Ti1 C10 C6 -77.7(4) . . . . ?
C38 O1 C27 C28 170.4(4) . . . . ?
K1 O1 C27 C28 -44.0(5) . . . . ?
C29 O2 C28 C27 174.6(4) . . . . ?
K1 O2 C28 C27 -53.5(5) . . . . ?
O1 C27 C28 O2 64.1(5) . . . . ?
C28 O2 C29 C30 -173.2(4) . . . . ?
K1 O2 C29 C30 55.2(5) . . . . ?
C31 O3 C30 C29 -179.7(4) . . . . ?
K1 O3 C30 C29 39.2(5) . . . . ?
O2 C29 C30 O3 -61.5(5) . . . . ?
C30 O3 C31 C32 178.5(5) . . . . ?
K1 O3 C31 C32 -39.6(6) . . . . ?
C33 O4 C32 C31 179.3(5) . . . . ?
K1 O4 C32 C31 -57.4(5) . . . . ?
O3 C31 C32 O4 65.3(6) . . . . ?
C32 O4 C33 C34 -176.3(4) . . . . ?
K1 O4 C33 C34 59.6(5) . . . . ?
C35 O5 C34 C33 -179.2(4) . . . . ?
K1 O5 C34 C33 33.8(5) . . . . ?
O4 C33 C34 O5 -63.1(6) . . . . ?
C34 O5 C35 C36 176.4(4) . . . . ?
K1 O5 C35 C36 -37.7(5) . . . . ?
C37 O6 C36 C35 -174.6(4) . . . . ?
K1 O6 C36 C35 -54.6(5) . . . . ?
O5 C35 C36 O6 61.5(5) . . . . ?
C36 O6 C37 C38 -177.8(4) . . . . ?
K1 O6 C37 C38 60.2(4) . . . . ?
C27 O1 C38 C37 175.3(4) . . . . ?
K1 O1 C38 C37 30.8(5) . . . . ?
O6 C37 C38 O1 -62.6(5) . . . . ?
C41 Ti2 C39 C40 -38.2(3) . . . . ?
C47 Ti2 C39 C40 173.6(3) . . . . ?
C46 Ti2 C39 C40 151.8(4) . . . . ?
C48 Ti2 C39 C40 154.2(3) . . . . ?
C45 Ti2 C39 C40 118.6(3) . . . . ?
C44 Ti2 C39 C40 115.2(3) . . . . ?
C43 Ti2 C39 C40 -115.7(5) . . . . ?
C42 Ti2 C39 C40 -79.2(3) . . . . ?
Si12 Ti2 C39 C40 -86.4(3) . . . . ?
Si9 Ti2 C39 C40 25.0(3) . . . . ?
C40 Ti2 C39 C43 115.7(5) . . . . ?
C41 Ti2 C39 C43 77.5(4) . . . . ?
C47 Ti2 C39 C43 -70.7(4) . . . . ?
C46 Ti2 C39 C43 -92.5(4) . . . . ?
C48 Ti2 C39 C43 -90.1(4) . . . . ?
C45 Ti2 C39 C43 -125.7(3) . . . . ?
C44 Ti2 C39 C43 -129.1(3) . . . . ?
C42 Ti2 C39 C43 36.5(3) . . . . ?
Si12 Ti2 C39 C43 29.3(4) . . . . ?
Si9 Ti2 C39 C43 140.7(3) . . . . ?
C43 C39 C40 C41 -0.2(6) . . . . ?
Ti2 C39 C40 C41 65.4(3) . . . . ?
C43 C39 C40 Ti2 -65.6(4) . . . . ?
C41 Ti2 C40 C39 114.8(5) . . . . ?
C47 Ti2 C40 C39 -9.1(5) . . . . ?
C46 Ti2 C40 C39 -28.7(4) . . . . ?
C48 Ti2 C40 C39 -63.4(6) . . . . ?
C45 Ti2 C40 C39 -63.7(3) . . . . ?
C44 Ti2 C40 C39 -88.2(4) . . . . ?
C43 Ti2 C40 C39 37.1(3) . . . . ?
C42 Ti2 C40 C39 77.4(3) . . . . ?
Si12 Ti2 C40 C39 121.5(3) . . . . ?
Si9 Ti2 C40 C39 -157.1(3) . . . . ?
C47 Ti2 C40 C41 -123.9(3) . . . . ?
C46 Ti2 C40 C41 -143.5(3) . . . . ?
C39 Ti2 C40 C41 -114.8(5) . . . . ?
C48 Ti2 C40 C41 -178.1(4) . . . . ?
C45 Ti2 C40 C41 -178.5(3) . . . . ?
C44 Ti2 C40 C41 157.0(3) . . . . ?
C43 Ti2 C40 C41 -77.7(3) . . . . ?
C42 Ti2 C40 C41 -37.3(3) . . . . ?
Si12 Ti2 C40 C41 6.8(3) . . . . ?
Si9 Ti2 C40 C41 88.2(3) . . . . ?
C39 C40 C41 C42 1.4(6) . . . . ?
Ti2 C40 C41 C42 67.9(4) . . . . ?
C39 C40 C41 Ti2 -66.6(4) . . . . ?
C40 Ti2 C41 C42 -114.8(4) . . . . ?
C47 Ti2 C41 C42 -13.9(5) . . . . ?
C46 Ti2 C41 C42 -64.0(4) . . . . ?
C39 Ti2 C41 C42 -77.3(3) . . . . ?
C48 Ti2 C41 C42 62.6(8) . . . . ?
C45 Ti2 C41 C42 -112.6(4) . . . . ?
C44 Ti2 C41 C42 -167.0(4) . . . . ?
C43 Ti2 C41 C42 -36.4(3) . . . . ?
Si12 Ti2 C41 C42 70.8(3) . . . . ?
Si9 Ti2 C41 C42 158.0(3) . . . . ?
C47 Ti2 C41 C40 100.8(4) . . . . ?
C46 Ti2 C41 C40 50.7(4) . . . . ?
C39 Ti2 C41 C40 37.5(3) . . . . ?
C48 Ti2 C41 C40 177.3(7) . . . . ?
C45 Ti2 C41 C40 2.2(4) . . . . ?
C44 Ti2 C41 C40 -52.2(6) . . . . ?
C43 Ti2 C41 C40 78.4(3) . . . . ?
C42 Ti2 C41 C40 114.8(4) . . . . ?
Si12 Ti2 C41 C40 -174.4(3) . . . . ?
Si9 Ti2 C41 C40 -87.2(3) . . . . ?
C40 C41 C42 C43 -2.0(6) . . . . ?
Ti2 C41 C42 C43 63.8(4) . . . . ?
C40 C41 C42 Ti2 -65.8(3) . . . . ?
C40 Ti2 C42 C43 -78.3(3) . . . . ?
C41 Ti2 C42 C43 -116.6(5) . . . . ?
C47 Ti2 C42 C43 54.9(4) . . . . ?
C46 Ti2 C42 C43 17.8(4) . . . . ?
C39 Ti2 C42 C43 -37.0(3) . . . . ?
C48 Ti2 C42 C43 82.2(4) . . . . ?
C45 Ti2 C42 C43 -9.4(5) . . . . ?
C44 Ti2 C42 C43 40.2(10) . . . . ?
Si12 Ti2 C42 C43 137.8(3) . . . . ?
Si9 Ti2 C42 C43 -140.6(3) . . . . ?
C40 Ti2 C42 C41 38.3(3) . . . . ?
C47 Ti2 C42 C41 171.5(3) . . . . ?
C46 Ti2 C42 C41 134.3(3) . . . . ?
C39 Ti2 C42 C41 79.5(3) . . . . ?
C48 Ti2 C42 C41 -161.2(3) . . . . ?
C45 Ti2 C42 C41 107.2(4) . . . . ?
C44 Ti2 C42 C41 156.8(7) . . . . ?
C43 Ti2 C42 C41 116.6(5) . . . . ?
Si12 Ti2 C42 C41 -105.7(3) . . . . ?
Si9 Ti2 C42 C41 -24.0(3) . . . . ?
C41 C42 C43 C39 1.9(6) . . . . ?
Ti2 C42 C43 C39 63.9(4) . . . . ?
C41 C42 C43 Ti2 -62.0(3) . . . . ?
C40 C39 C43 C42 -1.1(6) . . . . ?
Ti2 C39 C43 C42 -65.0(4) . . . . ?
C40 C39 C43 Ti2 63.9(4) . . . . ?
C40 Ti2 C43 C42 79.0(3) . . . . ?
C41 Ti2 C43 C42 36.9(3) . . . . ?
C47 Ti2 C43 C42 -130.4(3) . . . . ?
C46 Ti2 C43 C42 -163.4(3) . . . . ?
C39 Ti2 C43 C42 116.3(5) . . . . ?
C48 Ti2 C43 C42 -126.1(3) . . . . ?
C45 Ti2 C43 C42 173.6(3) . . . . ?
C44 Ti2 C43 C42 -168.1(3) . . . . ?
Si12 Ti2 C43 C42 -42.8(3) . . . . ?
Si9 Ti2 C43 C42 58.1(4) . . . . ?
C40 Ti2 C43 C39 -37.3(3) . . . . ?
C41 Ti2 C43 C39 -79.4(4) . . . . ?
C47 Ti2 C43 C39 113.3(3) . . . . ?
C46 Ti2 C43 C39 80.3(3) . . . . ?
C48 Ti2 C43 C39 117.6(3) . . . . ?
C45 Ti2 C43 C39 57.3(4) . . . . ?
C44 Ti2 C43 C39 75.5(4) . . . . ?
C42 Ti2 C43 C39 -116.3(5) . . . . ?
Si12 Ti2 C43 C39 -159.1(3) . . . . ?
Si9 Ti2 C43 C39 -58.2(4) . . . . ?
C40 Ti2 C44 C48 164.4(3) . . . . ?
C41 Ti2 C44 C48 -160.4(4) . . . . ?
C47 Ti2 C44 C48 37.9(3) . . . . ?
C46 Ti2 C44 C48 79.6(3) . . . . ?
C39 Ti2 C44 C48 124.0(3) . . . . ?
C45 Ti2 C44 C48 117.9(4) . . . . ?
C43 Ti2 C44 C48 85.3(4) . . . . ?
C42 Ti2 C44 C48 54.4(9) . . . . ?
Si12 Ti2 C44 C48 -40.5(3) . . . . ?
Si9 Ti2 C44 C48 -124.9(3) . . . . ?
C40 Ti2 C44 C45 46.5(4) . . . . ?
C41 Ti2 C44 C45 81.7(6) . . . . ?
C47 Ti2 C44 C45 -80.0(3) . . . . ?
C46 Ti2 C44 C45 -38.3(3) . . . . ?
C39 Ti2 C44 C45 6.1(4) . . . . ?
C48 Ti2 C44 C45 -117.9(4) . . . . ?
C43 Ti2 C44 C45 -32.6(4) . . . . ?
C42 Ti2 C44 C45 -63.5(9) . . . . ?
Si12 Ti2 C44 C45 -158.4(3) . . . . ?
Si9 Ti2 C44 C45 117.2(3) . . . . ?
C40 Ti2 C44 K2 89.6(7) . . . . ?
C41 Ti2 C44 K2 124.8(6) . . . . ?
C47 Ti2 C44 K2 -36.9(6) . . . . ?
C46 Ti2 C44 K2 4.8(6) . . . . ?
C39 Ti2 C44 K2 49.2(7) . . . . ?
C48 Ti2 C44 K2 -74.8(7) . . . . ?
C45 Ti2 C44 K2 43.1(6) . . . . ?
C43 Ti2 C44 K2 10.5(8) . . . . ?
C42 Ti2 C44 K2 -20.4(13) . . . . ?
Si12 Ti2 C44 K2 -115.3(6) . . . . ?
Si9 Ti2 C44 K2 160.3(7) . . . . ?
O12 K2 C44 C48 -4.2(3) . . . . ?
O9 K2 C44 C48 175.3(3) . . . . ?
O8 K2 C44 C48 -121.8(3) . . . . ?
O10 K2 C44 C48 114.3(3) . . . . ?
O7 K2 C44 C48 -62.0(4) . . . . ?
O11 K2 C44 C48 54.7(4) . . . . ?
C59 K2 C44 C48 60.9(14) 1_455 . . . ?
O12 K2 C44 C45 106.7(3) . . . . ?
O9 K2 C44 C45 -73.8(3) . . . . ?
O8 K2 C44 C45 -10.9(3) . . . . ?
O10 K2 C44 C45 -134.8(3) . . . . ?
O7 K2 C44 C45 48.9(3) . . . . ?
O11 K2 C44 C45 165.7(3) . . . . ?
C59 K2 C44 C45 171.8(12) 1_455 . . . ?
O12 K2 C44 Ti2 65.9(7) . . . . ?
O9 K2 C44 Ti2 -114.6(6) . . . . ?
O8 K2 C44 Ti2 -51.7(7) . . . . ?
O10 K2 C44 Ti2 -175.6(6) . . . . ?
O7 K2 C44 Ti2 8.1(7) . . . . ?
O11 K2 C44 Ti2 124.9(7) . . . . ?
C59 K2 C44 Ti2 131.0(12) 1_455 . . . ?
C48 C44 C45 C46 0.8(6) . . . . ?
Ti2 C44 C45 C46 64.7(4) . . . . ?
K2 C44 C45 C46 -102.4(4) . . . . ?
C48 C44 C45 Ti2 -63.9(4) . . . . ?
K2 C44 C45 Ti2 -167.05(17) . . . . ?
C40 Ti2 C45 C46 101.9(3) . . . . ?
C41 Ti2 C45 C46 100.6(4) . . . . ?
C47 Ti2 C45 C46 -36.9(3) . . . . ?
C39 Ti2 C45 C46 71.5(3) . . . . ?
C48 Ti2 C45 C46 -78.0(3) . . . . ?
C44 Ti2 C45 C46 -113.7(5) . . . . ?
C43 Ti2 C45 C46 43.4(4) . . . . ?
C42 Ti2 C45 C46 48.7(4) . . . . ?
Si12 Ti2 C45 C46 -84.1(4) . . . . ?
Si9 Ti2 C45 C46 -174.8(3) . . . . ?
C40 Ti2 C45 C44 -144.4(3) . . . . ?
C41 Ti2 C45 C44 -145.7(3) . . . . ?
C47 Ti2 C45 C44 76.9(3) . . . . ?
C46 Ti2 C45 C44 113.7(5) . . . . ?
C39 Ti2 C45 C44 -174.7(3) . . . . ?
C48 Ti2 C45 C44 35.8(3) . . . . ?
C43 Ti2 C45 C44 157.1(3) . . . . ?
C42 Ti2 C45 C44 162.5(3) . . . . ?
Si12 Ti2 C45 C44 29.6(4) . . . . ?
Si9 Ti2 C45 C44 -61.0(3) . . . . ?
C44 C45 C46 C47 -1.1(6) . . . . ?
Ti2 C45 C46 C47 64.6(4) . . . . ?
C44 C45 C46 Ti2 -65.7(3) . . . . ?
C40 Ti2 C46 C47 156.2(3) . . . . ?
C41 Ti2 C46 C47 128.6(3) . . . . ?
C39 Ti2 C46 C47 140.0(4) . . . . ?
C48 Ti2 C46 C47 -37.8(3) . . . . ?
C45 Ti2 C46 C47 -116.6(5) . . . . ?
C44 Ti2 C46 C47 -78.5(4) . . . . ?
C43 Ti2 C46 C47 105.5(4) . . . . ?
C42 Ti2 C46 C47 95.6(4) . . . . ?
Si12 Ti2 C46 C47 5.1(4) . . . . ?
Si9 Ti2 C46 C47 -109.9(3) . . . . ?
C40 Ti2 C46 C45 -87.2(3) . . . . ?
C41 Ti2 C46 C45 -114.8(4) . . . . ?
C47 Ti2 C46 C45 116.6(5) . . . . ?
C39 Ti2 C46 C45 -103.3(3) . . . . ?
C48 Ti2 C46 C45 78.8(4) . . . . ?
C44 Ti2 C46 C45 38.1(3) . . . . ?
C43 Ti2 C46 C45 -137.9(4) . . . . ?
C42 Ti2 C46 C45 -147.7(3) . . . . ?
Si12 Ti2 C46 C45 121.8(3) . . . . ?
Si9 Ti2 C46 C45 6.7(4) . . . . ?
C45 C46 C47 C48 1.0(6) . . . . ?
Ti2 C46 C47 C48 66.7(4) . . . . ?
C45 C46 C47 Ti2 -65.7(4) . . . . ?
C40 Ti2 C47 C46 -34.7(5) . . . . ?
C41 Ti2 C47 C46 -90.3(5) . . . . ?
C39 Ti2 C47 C46 -39.9(4) . . . . ?
C48 Ti2 C47 C46 114.6(5) . . . . ?
C45 Ti2 C47 C46 36.6(3) . . . . ?
C44 Ti2 C47 C46 77.5(4) . . . . ?
C43 Ti2 C47 C46 -71.8(4) . . . . ?
C42 Ti2 C47 C46 -98.7(4) . . . . ?
Si12 Ti2 C47 C46 -175.7(3) . . . . ?
Si9 Ti2 C47 C46 100.4(3) . . . . ?
C40 Ti2 C47 C48 -149.2(3) . . . . ?
C41 Ti2 C47 C48 155.1(3) . . . . ?
C46 Ti2 C47 C48 -114.6(5) . . . . ?
C39 Ti2 C47 C48 -154.5(3) . . . . ?
C45 Ti2 C47 C48 -78.0(3) . . . . ?
C44 Ti2 C47 C48 -37.1(3) . . . . ?
C43 Ti2 C47 C48 173.6(3) . . . . ?
C42 Ti2 C47 C48 146.8(3) . . . . ?
Si12 Ti2 C47 C48 69.8(3) . . . . ?
Si9 Ti2 C47 C48 -14.2(4) . . . . ?
C45 C44 C48 C47 -0.2(6) . . . . ?
Ti2 C44 C48 C47 -64.1(3) . . . . ?
K2 C44 C48 C47 97.1(4) . . . . ?
C45 C44 C48 Ti2 63.9(4) . . . . ?
K2 C44 C48 Ti2 161.2(2) . . . . ?
C46 C47 C48 C44 -0.5(6) . . . . ?
Ti2 C47 C48 C44 65.4(3) . . . . ?
C46 C47 C48 Ti2 -65.9(4) . . . . ?
C40 Ti2 C48 C44 -36.5(6) . . . . ?
C41 Ti2 C48 C44 147.9(7) . . . . ?
C47 Ti2 C48 C44 -115.1(5) . . . . ?
C46 Ti2 C48 C44 -77.2(3) . . . . ?
C39 Ti2 C48 C44 -80.0(4) . . . . ?
C45 Ti2 C48 C44 -36.1(3) . . . . ?
C43 Ti2 C48 C44 -122.8(3) . . . . ?
C42 Ti2 C48 C44 -164.5(3) . . . . ?
Si12 Ti2 C48 C44 139.3(3) . . . . ?
Si9 Ti2 C48 C44 54.3(3) . . . . ?
C40 Ti2 C48 C47 78.6(6) . . . . ?
C41 Ti2 C48 C47 -97.1(8) . . . . ?
C46 Ti2 C48 C47 37.9(3) . . . . ?
C39 Ti2 C48 C47 35.0(4) . . . . ?
C45 Ti2 C48 C47 79.0(3) . . . . ?
C44 Ti2 C48 C47 115.1(5) . . . . ?
C43 Ti2 C48 C47 -7.7(4) . . . . ?
C42 Ti2 C48 C47 -49.4(4) . . . . ?
Si12 Ti2 C48 C47 -105.6(3) . . . . ?
Si9 Ti2 C48 C47 169.4(3) . . . . ?
C61 Si15 C59 K2 -49.6(4) . . . 1_655 ?
C60 Si15 C59 K2 58.4(4) . . . 1_655 ?
Si12 Si15 C59 K2 -173.7(2) . . . 1_655 ?
C75 O7 C65 C66 -178.9(5) . . . . ?
K2 O7 C65 C66 -56.4(6) . . . . ?
C67 O8 C66 C65 176.1(5) . . . . ?
K2 O8 C66 C65 -44.9(6) . . . . ?
O7 C65 C66 O8 66.7(6) . . . . ?
C66 O8 C67 C68 -179.4(5) . . . . ?
K2 O8 C67 C68 41.0(5) . . . . ?
C69 O9 C68 C67 -173.6(4) . . . . ?
K2 O9 C68 C67 54.9(5) . . . . ?
O8 C67 C68 O9 -63.8(6) . . . . ?
C68 O9 C69 C70 173.2(5) . . . . ?
K2 O9 C69 C70 -55.9(5) . . . . ?
C71 O10 C70 C69 179.8(5) . . . . ?
K2 O10 C70 C69 -35.3(5) . . . . ?
O9 C69 C70 O10 59.6(6) . . . . ?
C70 O10 C71 C72 -176.8(5) . . . . ?
K2 O10 C71 C72 38.6(7) . . . . ?
C73 O11 C72 C71 -179.8(5) . . . . ?
K2 O11 C72 C71 54.1(6) . . . . ?
O10 C71 C72 O11 -61.1(7) . . . . ?
C72 O11 C73 C74 176.1(6) . . . . ?
K2 O11 C73 C74 -55.5(6) . . . . ?
C76 O12 C74 C73 174.4(5) . . . . ?
K2 O12 C74 C73 -39.4(7) . . . . ?
O11 C73 C74 O12 64.0(7) . . . . ?
C65 O7 C75 C76 -174.7(6) . . . . ?
K2 O7 C75 C76 60.5(6) . . . . ?
C74 O12 C76 C75 179.9(5) . . . . ?
K2 O12 C76 C75 34.0(7) . . . . ?
O7 C75 C76 O12 -64.2(7) . . . . ?
C94 C90 C91 C93 1.4(5) . . . 2_665 ?
C93 C90 C91 C92 -1.4(5) 2_665 . . . ?
C94 C90 C91 C92 0.0 . . . . ?
C93 C91 C92 C94 97(35) 2_665 . . 2_665 ?
C90 C91 C92 C94 99(35) . . . 2_665 ?
C93 C91 C92 C93 -1.3(5) 2_665 . . . ?
C90 C91 C92 C93 0.0 . . . . ?
C90 C91 C92 C93 1.3(5) . . . 2_665 ?
C94 C92 C93 C90 0.0(6) 2_665 . . 2_665 ?
C91 C92 C93 C90 178.6(6) . . . 2_665 ?
C93 C92 C93 C90 177.3(11) 2_665 . . 2_665 ?
C94 C92 C93 C91 -122(43) 2_665 . . 2_665 ?
C91 C92 C93 C91 57(43) . . . 2_665 ?
C93 C92 C93 C91 56(43) 2_665 . . 2_665 ?
C91 C92 C93 C94 178.6(8) . . . 2_665 ?
C93 C92 C93 C94 177.3(11) 2_665 . . 2_665 ?
C94 C92 C93 C92A -178.6(8) 2_665 . . . ?
C91 C92 C93 C92A 0.0 . . . . ?
C93 C92 C93 C92A -1.3(5) 2_665 . . . ?
C94 C92 C93 C92 -177.3(16) 2_665 . . 2_665 ?
C91 C92 C93 C92 1.3(11) . . . 2_665 ?
C93 C92 C93 C92 0.0(7) 2_665 . . 2_665 ?
C94 C92 C93 C93 -177.3(11) 2_665 . . 2_665 ?
C91 C92 C93 C93 1.3(5) . . . 2_665 ?
C90 C93 C92A C92 -128(29) 2_665 . . 2_665 ?
C91 C93 C92A C92 -128(29) 2_665 . . 2_665 ?
C94 C93 C92A C92 0(33) 2_665 . . 2_665 ?
C92 C93 C92A C92 51(28) . . . 2_665 ?
C93 C93 C92A C92 50(28) 2_665 . . 2_665 ?
C90 C93 C92A C91 0.0(10) 2_665 . . 2_665 ?
C94 C93 C92A C91 127(25) 2_665 . . 2_665 ?
C92 C93 C92A C91 178.6(15) . . . 2_665 ?
C92 C93 C92A C91 128(29) 2_665 . . 2_665 ?
C93 C93 C92A C91 177.3(19) 2_665 . . 2_665 ?
C90 C93 C92A C94 -178.6(6) 2_665 . . . ?
C91 C93 C92A C94 -178.6(15) 2_665 . . . ?
C94 C93 C92A C94 -51(24) 2_665 . . . ?
C92 C93 C92A C94 0.0 . . . . ?
C92 C93 C92A C94 -51(28) 2_665 . . . ?
C93 C93 C92A C94 -1.3(5) 2_665 . . . ?
C90 C93 C92A C93 -177.3(11) 2_665 . . 2_665 ?
C91 C93 C92A C93 -177.3(19) 2_665 . . 2_665 ?
C94 C93 C92A C93 -50(24) 2_665 . . 2_665 ?
C92 C93 C92A C93 1.3(5) . . . 2_665 ?
C92 C93 C92A C93 -50(28) 2_665 . . 2_665 ?
C91 C92A C94 C92 0(22) 2_665 . . 2_665 ?
C93 C92A C94 C92 81(20) . . . 2_665 ?
C93 C92A C94 C92 80(20) 2_665 . . 2_665 ?
C92 C92A C94 C93 -80(20) 2_665 . . 2_665 ?
C91 C92A C94 C93 -80(34) 2_665 . . 2_665 ?
C93 C92A C94 C93 1.3(5) . . . 2_665 ?
C92 C92A C94 C90 -81(20) 2_665 . . . ?
C91 C92A C94 C90 -81(34) 2_665 . . . ?
C93 C92A C94 C90 0.0 . . . . ?
C93 C92A C94 C90 -1.3(5) 2_665 . . . ?
C93 C90 C94 C92 0.0(8) 2_665 . . 2_665 ?
C91 C90 C94 C92 -1.3(11) . . . 2_665 ?
C91 C90 C94 C93 -1.3(5) . . . 2_665 ?
C93 C90 C94 C92A 1.3(5) 2_665 . . . ?
C91 C90 C94 C92A 0.0 . . . . ?
